data_1568040
loop_
_publ_author_name
'Mirabella, Chiara F. M.'
'Aragay, Gemma'
'Ballester, Pablo'

_publ_section_title
;
 Influence of the solvent in the self-assembly and binding properties of
 [1 + 1] tetra-imine bis-calix[4]pyrrole cages.
;
_journal_issue 1
_journal_name_full 'Chemical science'
_journal_page_first 186
_journal_page_last 195
_journal_paper_doi 10.1039/d2sc05311j
_journal_volume 14
_journal_year 2022
_chemical_formula_sum 'C156 H133.5 Cl4.5 F6 N13 O9'
_chemical_formula_weight 2607.77
_space_group_crystal_system triclinic
_space_group_IT_number 2
_space_group_name_Hall '-P 1'
_space_group_name_H-M_alt 'P -1'
_atom_sites_solution_hydrogens mixed
_audit_creation_method SHELXL-2018/3
_audit_update_record
;
2022-09-21 deposited with the CCDC.	2022-11-23 downloaded from the CCDC.
;
_cell_angle_alpha 102.029(6)
_cell_angle_beta 94.298(6)
_cell_angle_gamma 105.192(7)
_cell_formula_units_Z 2
_cell_length_a 15.6935(12)
_cell_length_b 17.9065(14)
_cell_length_c 25.3093(16)
_cell_measurement_reflns_used 8120
_cell_measurement_temperature 100(2)
_cell_measurement_theta_max 24.9380
_cell_measurement_theta_min 2.4060
_cell_volume 6649.5(9)
_computing_cell_refinement 'CrysAlisPro 1.171.42.46a (Rigaku OD, 2022)'
_computing_data_collection 'CrysAlisPro 1.171.42.46a (Rigaku OD, 2022)'
_computing_data_reduction 'CrysAlisPro 1.171.42.46a (Rigaku OD, 2022)'
_computing_molecular_graphics 'shelXle (H\"ubschle, Sheldrick and Dittirch, 2011)'
_computing_publication_material 'SHELXL-2018/3 (Sheldrick, 2018)'
_computing_structure_refinement 'SHELXL-2018/3 (Sheldrick, 2018)'
_computing_structure_solution Sir2019
_diffrn_ambient_temperature 100(2)
_diffrn_detector_area_resol_mean 5.8140
_diffrn_detector_type 'PILATUS 200K'
_diffrn_measured_fraction_theta_full 0.966
_diffrn_measured_fraction_theta_max 0.966
_diffrn_measurement_device_type '1/4chi goniometer'
_diffrn_measurement_method
;
 Fullsphere data collection, phi and omega scans
;
_diffrn_radiation_monochromator 'Confocal Max Flux optic'
_diffrn_radiation_type MoK\a
_diffrn_radiation_wavelength 0.71075
_diffrn_reflns_av_R_equivalents 0.2232
_diffrn_reflns_av_unetI/netI 0.1756
_diffrn_reflns_Laue_measured_fraction_full 0.966
_diffrn_reflns_Laue_measured_fraction_max 0.966
_diffrn_reflns_limit_h_max 18
_diffrn_reflns_limit_h_min -18
_diffrn_reflns_limit_k_max 20
_diffrn_reflns_limit_k_min -20
_diffrn_reflns_limit_l_max 29
_diffrn_reflns_limit_l_min -29
_diffrn_reflns_number 89008
_diffrn_reflns_point_group_measured_fraction_full 0.966
_diffrn_reflns_point_group_measured_fraction_max 0.966
_diffrn_reflns_theta_full 24.197
_diffrn_reflns_theta_max 24.197
_diffrn_reflns_theta_min 2.332
_diffrn_source 'Microfocus rotating anode X-ray tube'
_diffrn_source_current 24
_diffrn_source_power 50
_diffrn_source_size '0.2 mm x 0.2 mm fine focus'
_diffrn_source_type 'Rigaku MicroMax-007HF'
_exptl_absorpt_coefficient_mu 0.174
_exptl_absorpt_correction_T_max 1.00000
_exptl_absorpt_correction_T_min 0.50580
_exptl_absorpt_correction_type multi-scan
_exptl_absorpt_process_details
;
 CrysAlisPro 1.171.40.35a (Rigaku Oxford Diffraction, 2018)
 Empirical absorption correction using spherical harmonics,
 implemented in SCALE3 ABSPACK scaling algorithm.
;
_exptl_crystal_density_diffrn 1.302
_exptl_crystal_description Plate
_exptl_crystal_F_000 2726
_exptl_crystal_size_max 0.150
_exptl_crystal_size_mid 0.100
_exptl_crystal_size_min 0.020
_refine_diff_density_max 1.200
_refine_diff_density_min -0.636
_refine_diff_density_rms 0.091
_refine_ls_extinction_method none
_refine_ls_goodness_of_fit_ref 1.043
_refine_ls_hydrogen_treatment mixed
_refine_ls_matrix_type full
_refine_ls_number_parameters 1929
_refine_ls_number_reflns 20431
_refine_ls_number_restraints 446
_refine_ls_restrained_S_all 1.043
_refine_ls_R_factor_all 0.2282
_refine_ls_R_factor_gt 0.1279
_refine_ls_shift/su_max 0.011
_refine_ls_shift/su_mean 0.000
_refine_ls_structure_factor_coef Fsqd
_refine_ls_weighting_details 'w=1/[\s^2^(Fo^2^)+(0.1319P)^2^+25.8922P] where P=(Fo^2^+2Fc^2^)/3'
_refine_ls_weighting_scheme calc
_refine_ls_wR_factor_gt 0.2844
_refine_ls_wR_factor_ref 0.3425
_reflns_Friedel_coverage 0.000
_reflns_number_gt 9691
_reflns_number_total 20431
_reflns_threshold_expression 'I > 2\s(I)'
_cod_data_source_file d2sc05311j2.cif
_cod_data_source_block CM20R27_1-6-1c
_cod_depositor_comments 'Adding full bibliography for 1568040.cif.'
_cod_original_formula_sum 'C156 H133.50 Cl4.50 F6 N13 O9'
_cod_database_code 1568040
_shelx_shelxl_version_number 2018/3
_shelx_space_group_comment
;
The symmetry employed for this shelxl refinement is uniquely defined
by the following loop, which should always be used as a source of
symmetry information in preference to the above space-group names.
They are only intended as comments.
;
_shelx_estimated_absorpt_t_min 0.974
_shelx_estimated_absorpt_t_max 0.997

loop_
_space_group_symop_operation_xyz
'x, y, z'
'-x, -y, -z'

loop_
_atom_site_label
_atom_site_type_symbol
_atom_site_fract_x
_atom_site_fract_y
_atom_site_fract_z
_atom_site_U_iso_or_equiv
_atom_site_adp_type
_atom_site_occupancy
_atom_site_site_symmetry_order
_atom_site_calc_flag
_atom_site_refinement_flags_posn
_atom_site_refinement_flags_adp
_atom_site_refinement_flags_occupancy
_atom_site_disorder_assembly
_atom_site_disorder_group
C2 C 0.6826(5) 1.2604(4) 0.4690(3) 0.0330(18) Uani 1 1 d . . . . .
H2 H 0.733218 1.276878 0.496165 0.040 Uiso 1 1 calc R U . . .
N3 N 0.5493(4) 1.1465(3) 0.2016(3) 0.0294(14) Uani 1 1 d . . . . .
H3A H 0.535505 1.129300 0.230831 0.035 Uiso 1 1 calc R U . . .
O3 O 0.2247(5) 1.2815(4) -0.0054(3) 0.072(2) Uani 1 1 d . . . . .
C3 C 0.6073(5) 1.2909(4) 0.4707(3) 0.0347(19) Uani 1 1 d . . . . .
H3 H 0.599320 1.331187 0.499267 0.042 Uiso 1 1 calc R U . . .
N4 N 0.6874(4) 1.1102(3) 0.2950(3) 0.0288(14) Uani 1 1 d . . . . .
H4 H 0.633040 1.079616 0.293886 0.035 Uiso 1 1 calc R U . . .
N5 N 0.2046(4) 0.9458(4) 0.3901(3) 0.0502(19) Uani 1 1 d . . . . .
O4 O 0.2315(8) 1.1569(5) -0.0042(4) 0.134(5) Uani 1 1 d . . . . .
C4 C 0.5482(5) 1.2523(4) 0.4240(3) 0.0307(18) Uani 1 1 d . . . . .
O5 O 0.9833(5) 1.0027(5) 0.0628(3) 0.0740(18) Uani 1 1 d . U . . .
C5 C 0.4542(5) 1.2559(4) 0.4039(3) 0.0302(18) Uani 1 1 d . . . . .
N6 N 0.1553(4) 0.8989(4) 0.1785(3) 0.0397(17) Uani 1 1 d . . . . .
O6 O 0.9786(4) 0.9874(3) 0.1488(3) 0.0481(15) Uani 1 1 d . . . . .
C6 C 0.3841(4) 1.1755(4) 0.4016(3) 0.0295(18) Uani 1 1 d . . . . .
N7 N 0.4478(4) 0.7622(4) 0.1655(3) 0.0480(19) Uani 1 1 d . . . . .
O7 O 1.1001(4) 1.1536(5) 0.5111(3) 0.074(2) Uani 1 1 d . . . . .
C7 C 0.4014(5) 1.1235(4) 0.4328(3) 0.0336(19) Uani 1 1 d . . . . .
H7 H 0.454996 1.139114 0.457558 0.040 Uiso 1 1 calc R U . . .
N8 N 0.5123(6) 0.8261(5) 0.4060(4) 0.067(2) Uani 1 1 d . . . . .
O8 O 1.0430(4) 1.0770(3) 0.4257(3) 0.0468(15) Uani 1 1 d . . . . .
C8 C 0.3400(5) 1.0482(5) 0.4279(4) 0.043(2) Uani 1 1 d . . . . .
H8 H 0.353918 1.013281 0.448573 0.052 Uiso 1 1 calc R U . . .
N9 N -0.1550(4) 0.4274(3) 0.2873(3) 0.0324(15) Uani 1 1 d . . . . .
H9 H -0.100071 0.456975 0.288592 0.039 Uiso 1 1 calc R U . . .
N10 N -0.0636(4) 0.3410(3) 0.1878(3) 0.0346(16) Uani 1 1 d . . . . .
H10J H -0.041738 0.367335 0.221604 0.042 Uiso 1 1 calc R U . . .
C9 C 0.2590(5) 1.0239(4) 0.3933(4) 0.040(2) Uani 1 1 d . . . . .
C10 C 0.2387(5) 1.0777(5) 0.3640(3) 0.038(2) Uani 1 1 d . . . . .
H10 H 0.182921 1.063599 0.341540 0.046 Uiso 1 1 calc R U . . .
N11 N 0.0841(4) 0.3169(4) 0.2789(3) 0.0318(15) Uani 1 1 d . . . . .
H11G H 0.089725 0.367622 0.280941 0.038 Uiso 1 1 calc R U . . .
C11 C 0.3009(5) 1.1520(4) 0.3681(3) 0.0307(18) Uani 1 1 d . . . . .
H11 H 0.286669 1.187215 0.347805 0.037 Uiso 1 1 calc R U . . .
N12 N -0.0215(4) 0.3867(3) 0.3771(3) 0.0317(15) Uani 1 1 d . . . . .
H12G H -0.020934 0.388441 0.342598 0.038 Uiso 1 1 calc R U . . .
C12 C 0.1211(5) 0.9256(5) 0.3763(4) 0.042(2) Uani 1 1 d . . . . .
H12 H 0.093607 0.963483 0.367163 0.050 Uiso 1 1 calc R U . . .
C13 C 0.0668(5) 0.8456(5) 0.3742(3) 0.0342(19) Uani 1 1 d . . . . .
C1 C 0.6697(5) 1.2035(4) 0.4215(3) 0.0302(18) Uani 1 1 d . . . . .
N1 N 0.5864(4) 1.1981(3) 0.3937(3) 0.0305(15) Uani 1 1 d . . . . .
H1 H 0.562058 1.165529 0.361892 0.037 Uiso 1 1 calc R U . . .
O1 O 0.3978(4) 1.4481(3) 0.6317(2) 0.0449(14) Uani 1 1 d . . . . .
N2 N 0.4354(4) 1.2183(3) 0.2993(3) 0.0305(15) Uani 1 1 d . . . . .
H2B H 0.423175 1.166766 0.297020 0.037 Uiso 1 1 calc R U . . .
O2 O 0.3352(4) 1.3144(3) 0.6033(2) 0.0461(15) Uani 1 1 d . . . . .
C14 C 0.0232(5) 0.7810(5) 0.3769(3) 0.037(2) Uani 1 1 d . . . . .
C15 C -0.0196(5) 0.7014(4) 0.3820(3) 0.0344(19) Uani 1 1 d . . . . .
C16 C 0.0314(5) 0.6478(5) 0.3866(4) 0.047(2) Uani 1 1 d . . . . .
H16 H 0.094184 0.664764 0.387259 0.056 Uiso 1 1 calc R U . . .
C17 C -0.0097(5) 0.5706(5) 0.3902(4) 0.046(2) Uani 1 1 d . . . . .
H17 H 0.026145 0.535618 0.392072 0.055 Uiso 1 1 calc R U . . .
C18 C -0.0995(5) 0.5423(4) 0.3913(3) 0.0302(18) Uani 1 1 d . . . . .
C19 C -0.1496(5) 0.5968(4) 0.3897(4) 0.046(2) Uani 1 1 d . . . . .
H19 H -0.211791 0.580196 0.391455 0.055 Uiso 1 1 calc R U . . .
C20 C -0.1111(5) 0.6730(5) 0.3858(4) 0.049(2) Uani 1 1 d . . . . .
H20 H -0.147323 0.708009 0.385587 0.059 Uiso 1 1 calc R U . . .
C21 C 0.4305(5) 1.3259(4) 0.4447(3) 0.0311(18) Uani 1 1 d . . . . .
H21A H 0.481932 1.374212 0.451649 0.037 Uiso 1 1 calc R U . . .
H21B H 0.379383 1.337840 0.426364 0.037 Uiso 1 1 calc R U . . .
C22 C 0.4072(5) 1.3096(4) 0.5001(3) 0.0361(19) Uani 1 1 d . . . . .
H22A H 0.451051 1.286248 0.515442 0.043 Uiso 1 1 calc R U . . .
H22B H 0.347432 1.270862 0.494840 0.043 Uiso 1 1 calc R U . . .
C23 C 0.4078(6) 1.3886(5) 0.5405(3) 0.040(2) Uani 1 1 d . . . . .
H23A H 0.469209 1.424949 0.547887 0.048 Uiso 1 1 calc R U . . .
H23B H 0.369068 1.414505 0.522828 0.048 Uiso 1 1 calc R U . . .
C24 C 0.3769(5) 1.3774(5) 0.5940(4) 0.039(2) Uani 1 1 d . . . . .
C25 C 0.3703(6) 1.4475(5) 0.6857(3) 0.045(2) Uani 1 1 d . . . . .
H25A H 0.313268 1.405521 0.681960 0.054 Uiso 1 1 calc R U . . .
H25B H 0.360531 1.499384 0.701768 0.054 Uiso 1 1 calc R U . . .
C26 C 0.4403(6) 1.4321(6) 0.7234(4) 0.059(3) Uani 1 1 d . . . . .
H26A H 0.425391 1.441074 0.760643 0.089 Uiso 1 1 calc R U . . .
H26B H 0.498827 1.468353 0.722602 0.089 Uiso 1 1 calc R U . . .
H26C H 0.441980 1.376872 0.711207 0.089 Uiso 1 1 calc R U . . .
C27 C 0.4554(5) 1.2763(4) 0.3483(3) 0.0303(18) Uani 1 1 d . . . . .
C28 C 0.4755(5) 1.3495(4) 0.3338(3) 0.0338(19) Uani 1 1 d . . . . .
H28 H 0.493140 1.400532 0.358440 0.041 Uiso 1 1 calc R U . . .
C29 C 0.4652(5) 1.3347(4) 0.2764(3) 0.0338(19) Uani 1 1 d . . . . .
H29 H 0.475485 1.374145 0.255837 0.041 Uiso 1 1 calc R U . . .
C30 C 0.4373(4) 1.2519(4) 0.2547(3) 0.0290(18) Uani 1 1 d . . . . .
C31 C 0.4167(4) 1.2042(4) 0.1957(3) 0.0312(18) Uani 1 1 d . . . . .
C32 C 0.3448(5) 1.1227(4) 0.1901(3) 0.0292(18) Uani 1 1 d . . . . .
C33 C 0.2686(5) 1.1203(4) 0.2169(3) 0.0339(19) Uani 1 1 d . . . . .
H33 H 0.261847 1.168588 0.237681 0.041 Uiso 1 1 calc R U . . .
C34 C 0.2030(5) 1.0491(4) 0.2138(3) 0.0348(19) Uani 1 1 d . . . . .
H34 H 0.151492 1.049288 0.231253 0.042 Uiso 1 1 calc R U . . .
C35 C 0.2141(5) 0.9760(4) 0.1839(3) 0.0335(19) Uani 1 1 d . . . . .
C36 C 0.2867(5) 0.9799(5) 0.1535(4) 0.045(2) Uani 1 1 d . . . . .
H36 H 0.291287 0.932707 0.129893 0.054 Uiso 1 1 calc R U . . .
C37 C 0.3512(5) 1.0514(4) 0.1576(3) 0.0319(18) Uani 1 1 d . . . . .
H37 H 0.400500 1.052040 0.137910 0.038 Uiso 1 1 calc R U . . .
C38 C 0.1063(6) 0.8847(5) 0.2146(4) 0.052(2) Uani 1 1 d . . . . .
H38 H 0.105534 0.927068 0.244099 0.062 Uiso 1 1 calc R U . . .
C39 C 0.0525(6) 0.8065(5) 0.2119(4) 0.047(2) Uani 1 1 d . . . . .
C40 C 0.0102(6) 0.7380(5) 0.2080(4) 0.047(2) Uani 1 1 d . . . . .
C41 C -0.0389(5) 0.6548(5) 0.2029(4) 0.044(2) Uani 1 1 d . . . . .
C42 C -0.1103(5) 0.6341(5) 0.2332(4) 0.045(2) Uani 1 1 d . . . . .
H42 H -0.124672 0.674656 0.258496 0.054 Uiso 1 1 calc R U . . .
C43 C -0.1593(5) 0.5552(5) 0.2263(4) 0.042(2) Uani 1 1 d . . . . .
H43 H -0.209786 0.542778 0.244777 0.051 Uiso 1 1 calc R U . . .
C44 C -0.1348(5) 0.4920(4) 0.1915(3) 0.0348(19) Uani 1 1 d . . . . .
C45 C -0.0639(5) 0.5125(4) 0.1611(3) 0.0362(19) Uani 1 1 d . . . . .
H45 H -0.048350 0.471948 0.136444 0.043 Uiso 1 1 calc R U . . .
C46 C -0.0166(5) 0.5927(5) 0.1673(4) 0.048(2) Uani 1 1 d . . . . .
H46 H 0.031630 0.605632 0.147090 0.057 Uiso 1 1 calc R U . . .
C47 C 0.3795(5) 1.2533(5) 0.1594(3) 0.0355(19) Uani 1 1 d . . . . .
H47A H 0.336884 1.276701 0.179085 0.043 Uiso 1 1 calc R U . . .
H47B H 0.429796 1.298061 0.156004 0.043 Uiso 1 1 calc R U . . .
C48 C 0.3334(5) 1.2087(5) 0.1026(3) 0.041(2) Uani 1 1 d . . . . .
H48A H 0.280114 1.165883 0.104920 0.049 Uiso 1 1 calc R U . . .
H48B H 0.374249 1.183767 0.082211 0.049 Uiso 1 1 calc R U . . .
C49 C 0.3049(6) 1.2671(5) 0.0717(4) 0.046(2) Uani 1 1 d . . . . .
H49A H 0.269291 1.295752 0.094411 0.056 Uiso 1 1 calc R U . . .
H49B H 0.359086 1.307115 0.067210 0.056 Uiso 1 1 calc R U . . .
C50 C 0.2518(7) 1.2274(7) 0.0171(5) 0.067(3) Uani 1 1 d . . . . .
C51 C 0.1679(9) 1.2506(8) -0.0589(5) 0.092(4) Uani 1 1 d . . . . .
H51A H 0.107848 1.218551 -0.055083 0.111 Uiso 1 1 calc R U . . .
H51B H 0.194810 1.216959 -0.084716 0.111 Uiso 1 1 calc R U . . .
C52 C 0.1622(12) 1.3249(10) -0.0791(6) 0.126(6) Uani 1 1 d . . . . .
H52A H 0.138004 1.308929 -0.117920 0.188 Uiso 1 1 calc R U . . .
H52B H 0.221862 1.362332 -0.073976 0.188 Uiso 1 1 calc R U . . .
H52C H 0.123060 1.350497 -0.058318 0.188 Uiso 1 1 calc R U . . .
C53 C 0.5021(5) 1.1884(4) 0.1757(3) 0.0306(18) Uani 1 1 d . . . . .
C54 C 0.5447(5) 1.2044(4) 0.1326(3) 0.0331(18) Uani 1 1 d . . . . .
H54 H 0.528238 1.232704 0.107603 0.040 Uiso 1 1 calc R U . . .
C55 C 0.6189(5) 1.1711(4) 0.1315(3) 0.0351(19) Uani 1 1 d . . . . .
H55 H 0.659459 1.173246 0.105412 0.042 Uiso 1 1 calc R U . . .
C56 C 0.6207(5) 1.1357(4) 0.1747(3) 0.0323(18) Uani 1 1 d . . . . .
C57 C 0.6799(5) 1.0857(4) 0.1912(3) 0.0330(18) Uani 1 1 d . . . . .
C58 C 0.6203(5) 0.9978(4) 0.1847(3) 0.0319(18) Uani 1 1 d . . . . .
C59 C 0.5432(5) 0.9665(4) 0.1465(3) 0.0366(19) Uani 1 1 d . . . . .
H59 H 0.527336 0.998417 0.123969 0.044 Uiso 1 1 calc R U . . .
C60 C 0.4887(5) 0.8884(5) 0.1410(3) 0.039(2) Uani 1 1 d . . . . .
H60 H 0.435986 0.868741 0.115293 0.047 Uiso 1 1 calc R U . . .
C61 C 0.5112(5) 0.8388(4) 0.1729(3) 0.0363(19) Uani 1 1 d . . . . .
C62 C 0.5897(5) 0.8691(4) 0.2093(3) 0.0367(19) Uani 1 1 d . . . . .
H62 H 0.606666 0.836464 0.230933 0.044 Uiso 1 1 calc R U . . .
C63 C 0.6445(5) 0.9469(4) 0.2148(3) 0.0356(19) Uani 1 1 d . . . . .
H63 H 0.698623 0.965501 0.239280 0.043 Uiso 1 1 calc R U . . .
C64 C 0.4607(6) 0.7124(6) 0.1900(5) 0.065(3) Uani 1 1 d . . . . .
H64 H 0.515113 0.724913 0.213517 0.078 Uiso 1 1 calc R U . . .
C65 C 0.3961(6) 0.6356(5) 0.1842(4) 0.050(2) Uani 1 1 d . . . . .
C66 C 0.3420(5) 0.5731(5) 0.1806(4) 0.043(2) Uani 1 1 d . . . . .
C67 C 0.2740(5) 0.4984(4) 0.1773(4) 0.041(2) Uani 1 1 d . . . . .
C68 C 0.1918(5) 0.4792(5) 0.1443(4) 0.045(2) Uani 1 1 d . . . . .
H68 H 0.181036 0.513815 0.122441 0.053 Uiso 1 1 calc R U . . .
C69 C 0.1252(5) 0.4088(5) 0.1434(4) 0.043(2) Uani 1 1 d . . . . .
H69 H 0.069861 0.396407 0.120761 0.052 Uiso 1 1 calc R U . . .
C70 C 0.1390(5) 0.3567(4) 0.1751(3) 0.0336(19) Uani 1 1 d . . . . .
C71 C 0.2231(5) 0.3754(4) 0.2070(3) 0.037(2) Uani 1 1 d . . . . .
H71 H 0.233958 0.340053 0.228266 0.044 Uiso 1 1 calc R U . . .
C72 C 0.2903(5) 0.4445(4) 0.2079(3) 0.037(2) Uani 1 1 d . . . . .
H72 H 0.346824 0.455402 0.228981 0.044 Uiso 1 1 calc R U . . .
C73 C 0.7471(5) 1.0835(4) 0.1485(3) 0.0335(18) Uani 1 1 d . . . . .
H73A H 0.712197 1.061503 0.111759 0.040 Uiso 1 1 calc R U . . .
H73B H 0.781367 1.139041 0.150168 0.040 Uiso 1 1 calc R U . . .
C74 C 0.8150(5) 1.0350(4) 0.1546(3) 0.0349(19) Uani 1 1 d . . . . .
H74A H 0.859658 1.062468 0.187252 0.042 Uiso 1 1 calc R U . . .
H74B H 0.783557 0.981392 0.158914 0.042 Uiso 1 1 calc R U . . .
C75 C 0.8614(5) 1.0275(5) 0.1034(3) 0.040(2) Uani 1 1 d . . . . .
H75A H 0.818736 0.988596 0.073004 0.048 Uiso 1 1 calc R U . . .
H75B H 0.876210 1.079661 0.093539 0.048 Uiso 1 1 calc R U . . .
C76 C 0.9459(6) 1.0018(5) 0.1083(4) 0.049(2) Uani 1 1 d . U . . .
C77 C 1.0856(8) 1.0004(8) 0.0635(5) 0.084(3) Uani 1 1 d . U . . .
H77A H 1.116941 1.028751 0.037754 0.101 Uiso 1 1 calc R U . . .
H77B H 1.120116 1.020466 0.100503 0.101 Uiso 1 1 calc R U . . .
C78 C 1.0650(9) 0.9189(8) 0.0457(6) 0.102(4) Uani 1 1 d . U . . .
H78A H 1.120036 0.902981 0.044072 0.152 Uiso 1 1 calc R U . . .
H78B H 1.030112 0.902065 0.009324 0.152 Uiso 1 1 calc R U . . .
H78C H 1.029962 0.893710 0.071054 0.152 Uiso 1 1 calc R U . . .
C79 C 0.7277(5) 1.1242(4) 0.2487(3) 0.0291(18) Uani 1 1 d . . . . .
C80 C 0.8111(5) 1.1779(4) 0.2688(3) 0.0323(19) Uani 1 1 d . . . . .
H80 H 0.853996 1.199530 0.247382 0.039 Uiso 1 1 calc R U . . .
C81 C 0.8211(5) 1.1948(4) 0.3256(3) 0.0337(19) Uani 1 1 d . . . . .
H81 H 0.871991 1.230610 0.349064 0.040 Uiso 1 1 calc R U . . .
C82 C 0.7457(5) 1.1514(4) 0.3430(3) 0.0288(18) Uani 1 1 d . . . . .
C83 C 0.7230(5) 1.1449(4) 0.4002(3) 0.0300(18) Uani 1 1 d . . . . .
C84 C 0.6686(5) 1.0589(4) 0.4000(3) 0.0298(18) Uani 1 1 d . . . . .
C85 C 0.6832(5) 0.9916(4) 0.3667(3) 0.0338(19) Uani 1 1 d . . . . .
H85 H 0.727764 0.998723 0.343321 0.041 Uiso 1 1 calc R U . . .
C86 C 0.6337(5) 0.9137(5) 0.3669(3) 0.041(2) Uani 1 1 d . . . . .
H86 H 0.644394 0.869154 0.343531 0.049 Uiso 1 1 calc R U . . .
C87 C 0.5683(5) 0.9022(4) 0.4018(4) 0.043(2) Uani 1 1 d . . . . .
C88 C 0.5574(5) 0.9692(5) 0.4383(4) 0.043(2) Uani 1 1 d . . . . .
H88 H 0.516678 0.962000 0.463976 0.051 Uiso 1 1 calc R U . . .
C89 C 0.6059(5) 1.0456(4) 0.4369(3) 0.0369(19) Uani 1 1 d . . . . .
H89 H 0.596795 1.090018 0.461290 0.044 Uiso 1 1 calc R U . . .
C90 C 0.5079(5) 0.7627(5) 0.3738(4) 0.047(2) Uani 1 1 d . . . . .
H90 H 0.546717 0.763433 0.346773 0.057 Uiso 1 1 calc R U . . .
C91 C 0.4477(6) 0.6888(5) 0.3753(4) 0.043(2) Uani 1 1 d . . . . .
C92 C 0.3940(5) 0.6253(5) 0.3759(3) 0.0354(19) Uani 1 1 d . . . . .
C93 C 0.3284(5) 0.5537(4) 0.3791(3) 0.0348(19) Uani 1 1 d . . . . .
C94 C 0.3341(5) 0.4766(4) 0.3548(3) 0.0361(19) Uani 1 1 d . . . . .
H94 H 0.384430 0.471219 0.337380 0.043 Uiso 1 1 calc R U . . .
C95 C 0.2674(5) 0.4090(4) 0.3560(3) 0.0348(19) Uani 1 1 d . . . . .
H95 H 0.272597 0.358059 0.339072 0.042 Uiso 1 1 calc R U . . .
C96 C 0.1915(5) 0.4142(4) 0.3821(3) 0.0326(18) Uani 1 1 d . . . . .
C97 C 0.1873(5) 0.4902(4) 0.4085(3) 0.0333(19) Uani 1 1 d . . . . .
H97 H 0.138600 0.495121 0.427687 0.040 Uiso 1 1 calc R U . . .
C98 C 0.2539(5) 0.5588(4) 0.4068(3) 0.0352(19) Uani 1 1 d . . . . .
H98 H 0.249268 0.609588 0.424493 0.042 Uiso 1 1 calc R U . . .
C99 C 0.8103(5) 1.1698(4) 0.4410(3) 0.0341(18) Uani 1 1 d . . . . .
H99A H 0.840143 1.226629 0.443310 0.041 Uiso 1 1 calc R U . . .
H99B H 0.793317 1.165950 0.477459 0.041 Uiso 1 1 calc R U . . .
C100 C 0.8795(5) 1.1236(5) 0.4297(3) 0.039(2) Uani 1 1 d . . . . .
H10A H 0.850242 1.065818 0.423605 0.047 Uiso 1 1 calc R U . . .
H10B H 0.904901 1.133344 0.396268 0.047 Uiso 1 1 calc R U . . .
C101 C 0.9536(5) 1.1500(5) 0.4776(3) 0.041(2) Uani 1 1 d . . . . .
H10C H 0.974706 1.208950 0.487202 0.049 Uiso 1 1 calc R U . . .
H10D H 0.928311 1.133097 0.509323 0.049 Uiso 1 1 calc R U . . .
C102 C 1.0332(6) 1.1183(6) 0.4683(4) 0.047(2) Uani 1 1 d . . . . .
C103 C 1.1891(7) 1.1357(6) 0.5093(5) 0.068(3) Uani 1 1 d . . . . .
H10E H 1.208715 1.136007 0.473044 0.082 Uiso 1 1 calc R U . . .
H10F H 1.235160 1.175532 0.537452 0.082 Uiso 1 1 calc R U . . .
C104 C 1.1734(9) 1.0584(7) 0.5198(5) 0.094(4) Uani 1 1 d . . . . .
H10G H 1.223626 1.037340 0.510913 0.142 Uiso 1 1 calc R U . . .
H10H H 1.118496 1.022783 0.497251 0.142 Uiso 1 1 calc R U . . .
H10I H 1.167282 1.061779 0.558406 0.142 Uiso 1 1 calc R U . . .
C105 C -0.1489(5) 0.4531(4) 0.3906(3) 0.0303(18) Uani 1 1 d . . . . .
C106 C -0.1949(5) 0.4110(4) 0.3328(3) 0.0308(18) Uani 1 1 d . . . . .
C107 C -0.2796(5) 0.3608(4) 0.3132(4) 0.035(2) Uani 1 1 d . . . . .
H107 H -0.322262 0.338598 0.334557 0.042 Uiso 1 1 calc R U . . .
C108 C -0.2918(5) 0.3481(4) 0.2550(4) 0.0346(19) Uani 1 1 d . . . . .
H108 H -0.344086 0.316115 0.231106 0.042 Uiso 1 1 calc R U . . .
C109 C -0.2142(5) 0.3905(4) 0.2397(3) 0.0354(19) Uani 1 1 d . . . . .
C110 C -0.1919(5) 0.4038(4) 0.1840(3) 0.0334(19) Uani 1 1 d . . . . .
C111 C -0.2768(5) 0.3913(5) 0.1441(4) 0.044(2) Uani 1 1 d . . . . .
H11A H -0.318732 0.339477 0.142830 0.066 Uiso 1 1 calc R U . . .
H11B H -0.260661 0.392990 0.107650 0.066 Uiso 1 1 calc R U . . .
H11C H -0.304642 0.433633 0.156678 0.066 Uiso 1 1 calc R U . . .
C112 C -0.1401(5) 0.3459(4) 0.1587(3) 0.0355(19) Uani 1 1 d . . . . .
C113 C -0.1539(5) 0.2957(5) 0.1076(4) 0.040(2) Uani 1 1 d . . . . .
H113 H -0.201519 0.286535 0.079333 0.048 Uiso 1 1 calc R U . . .
C114 C -0.0802(5) 0.2591(5) 0.1055(4) 0.041(2) Uani 1 1 d . . . . .
H114 H -0.071349 0.222219 0.075018 0.049 Uiso 1 1 calc R U . . .
C115 C -0.0263(5) 0.2870(4) 0.1547(3) 0.0322(18) Uani 1 1 d . . . . .
C116 C 0.0638(5) 0.2782(4) 0.1740(3) 0.0337(19) Uani 1 1 d . . . . .
C117 C 0.0839(5) 0.2097(4) 0.1317(4) 0.041(2) Uani 1 1 d . . . . .
H11D H 0.037468 0.159691 0.128731 0.062 Uiso 1 1 calc R U . . .
H11E H 0.142003 0.203688 0.143808 0.062 Uiso 1 1 calc R U . . .
H11F H 0.084791 0.222881 0.095991 0.062 Uiso 1 1 calc R U . . .
C118 C 0.0679(5) 0.2600(4) 0.2298(4) 0.036(2) Uani 1 1 d . . . . .
C119 C 0.0584(5) 0.1875(4) 0.2448(3) 0.0345(19) Uani 1 1 d . . . . .
H119 H 0.044514 0.136535 0.220311 0.041 Uiso 1 1 calc R U . . .
C120 C 0.0730(5) 0.2029(4) 0.3031(4) 0.039(2) Uani 1 1 d . . . . .
H120 H 0.071211 0.164022 0.323705 0.047 Uiso 1 1 calc R U . . .
C121 C 0.0906(5) 0.2853(4) 0.3247(3) 0.0323(19) Uani 1 1 d . . . . .
C122 C 0.1168(5) 0.3372(4) 0.3821(3) 0.0310(18) Uani 1 1 d . . . . .
C123 C 0.1545(5) 0.2904(5) 0.4196(4) 0.043(2) Uani 1 1 d . . . . .
H12A H 0.107907 0.242273 0.420586 0.064 Uiso 1 1 calc R U . . .
H12B H 0.173934 0.324252 0.456531 0.064 Uiso 1 1 calc R U . . .
H12C H 0.205371 0.275369 0.404940 0.064 Uiso 1 1 calc R U . . .
C124 C 0.0363(5) 0.3579(4) 0.4061(3) 0.0327(18) Uani 1 1 d . . . . .
C125 C 0.0142(5) 0.3671(4) 0.4582(3) 0.0350(19) Uani 1 1 d . . . . .
H125 H 0.042748 0.353146 0.487635 0.042 Uiso 1 1 calc R U . . .
C126 C -0.0577(5) 0.4006(4) 0.4608(3) 0.0368(19) Uani 1 1 d . . . . .
H126 H -0.085594 0.412974 0.492176 0.044 Uiso 1 1 calc R U . . .
C127 C -0.0808(5) 0.4125(4) 0.4101(3) 0.0333(19) Uani 1 1 d . . . . .
C128 C -0.2201(5) 0.4506(5) 0.4309(4) 0.041(2) Uani 1 1 d . . . . .
H12D H -0.248346 0.395195 0.431722 0.061 Uiso 1 1 calc R U . . .
H12E H -0.265582 0.474054 0.418555 0.061 Uiso 1 1 calc R U . . .
H12F H -0.191078 0.480948 0.467512 0.061 Uiso 1 1 calc R U . . .
Cl1R Cl 0.6537(4) -0.0387(4) -0.0024(3) 0.0857(19) Uani 0.5 1 d . . P A -1
Cl2R Cl 0.3006(5) -0.1034(4) 0.0067(3) 0.0720(17) Uani 0.5 1 d . . P A -1
Cl3R Cl 0.6629(5) 0.1386(4) -0.0123(3) 0.0741(17) Uani 0.5 1 d . . P A -1
C1R C 0.4048(8) 0.0426(8) -0.0030(6) 0.057(4) Uani 0.5 1 d G U P A -1
H1R H 0.351831 0.058893 -0.002973 0.069 Uiso 0.5 1 calc R U P A -1
C2R C 0.4019(7) -0.0343(7) 0.0008(6) 0.057(4) Uani 0.5 1 d G U P A -1
C3R C 0.4794(9) -0.0581(6) 0.0008(6) 0.057(4) Uani 0.5 1 d G U P A -1
H3R H 0.477448 -0.110683 0.003401 0.068 Uiso 0.5 1 calc R U P A -1
C4R C 0.5597(7) -0.0050(9) -0.0031(7) 0.058(4) Uani 0.5 1 d G U P A -1
C5R C 0.5626(7) 0.0719(8) -0.0069(6) 0.061(4) Uani 0.5 1 d G U P A -1
C6R C 0.4851(10) 0.0957(6) -0.0069(5) 0.059(4) Uani 0.5 1 d G U P A -1
H6R H 0.487066 0.148262 -0.009519 0.071 Uiso 0.5 1 calc R U P A -1
F1A F 0.1938(4) 0.6663(3) 0.2897(3) 0.0876(19) Uani 1 1 d . U . . .
F2A F 0.2775(4) 0.7785(4) 0.3923(3) 0.088(2) Uani 1 1 d . U . . .
C1A C 0.3634(7) 0.8954(6) 0.2912(5) 0.066(2) Uani 1 1 d . U . . .
C2A C 0.3493(8) 0.8717(7) 0.3412(5) 0.077(3) Uani 1 1 d . U . . .
H2A H 0.379273 0.907281 0.374712 0.093 Uiso 1 1 calc R U . . .
C3A C 0.2926(8) 0.7977(7) 0.3419(6) 0.079(3) Uani 1 1 d . U . . .
C4A C 0.2527(8) 0.7474(7) 0.2914(6) 0.082(3) Uani 1 1 d . U . . .
C5A C 0.2635(8) 0.7671(7) 0.2404(6) 0.088(3) Uani 1 1 d . U . . .
H5A H 0.233104 0.732045 0.206886 0.106 Uiso 1 1 calc R U . . .
C6A C 0.3244(8) 0.8451(7) 0.2432(5) 0.080(3) Uani 1 1 d . U . . .
H6A H 0.336972 0.860784 0.210375 0.096 Uiso 1 1 calc R U . . .
C7A C 0.4255(7) 0.9810(8) 0.2919(4) 0.060(3) Uani 1 1 d . . . . .
N1A N 0.4664(6) 1.0344(6) 0.2945(4) 0.057(2) Uani 1 1 d . . . . .
C1S C 0.4469(12) 0.5423(9) 0.0566(9) 0.102(5) Uani 0.5 1 d G U P B 1
C2S C 0.5137(14) 0.5446(9) 0.0968(9) 0.110(5) Uani 0.5 1 d G U P B 1
C3S C 0.5886(13) 0.6103(10) 0.1121(8) 0.102(5) Uani 0.5 1 d G U P B 1
H3S H 0.634218 0.611837 0.139516 0.122 Uiso 0.5 1 calc R U P B 1
C4S C 0.5968(11) 0.6736(8) 0.0872(8) 0.099(5) Uani 0.5 1 d G U P B 1
H4S H 0.648011 0.718492 0.097686 0.119 Uiso 0.5 1 calc R U P B 1
C5S C 0.5301(14) 0.6713(9) 0.0471(8) 0.098(5) Uani 0.5 1 d G U P B 1
C6S C 0.4551(13) 0.6057(11) 0.0317(8) 0.098(5) Uani 0.5 1 d G U P B 1
H6S H 0.409534 0.604114 0.004300 0.117 Uiso 0.5 1 calc R U P B 1
Cl1S Cl 0.5077(15) 0.4612(13) 0.1186(10) 0.193(7) Uani 0.5 1 d . U P B 1
Cl2S Cl 0.3498(4) 0.4623(4) 0.0323(3) 0.0789(16) Uani 0.5 1 d . U P B 1
Cl3S Cl 0.5373(6) 0.7547(4) 0.0151(3) 0.116(3) Uani 0.5 1 d . U P B 1
F1U F 0.7135(15) 0.7350(13) 0.2572(10) 0.148(9) Uani 0.5 1 d D U P C 1
F2U F 0.7769(14) 0.8072(15) 0.1780(7) 0.147(7) Uani 0.5 1 d D U P C 1
C1U C 0.783(3) 0.804(2) 0.2719(9) 0.100(7) Uani 0.5 1 d D U P C 1
C2U C 0.818(2) 0.8361(18) 0.3264(8) 0.098(7) Uani 0.5 1 d D U P C 1
H2U H 0.798168 0.810724 0.354470 0.117 Uiso 0.5 1 calc R U P C 1
C3U C 0.8870(16) 0.9098(17) 0.3375(9) 0.095(6) Uani 0.5 1 d D U P C 1
H3U H 0.914096 0.934010 0.374093 0.114 Uiso 0.5 1 calc R U P C 1
C4U C 0.9151(17) 0.9466(14) 0.2970(14) 0.095(6) Uani 0.5 1 d D U P C 1
H4U H 0.958995 0.996871 0.305980 0.114 Uiso 0.5 1 calc R U P C 1
C5U C 0.8799(19) 0.9109(18) 0.2434(11) 0.094(6) Uani 0.5 1 d D U P C 1
H5U H 0.899830 0.935620 0.214991 0.113 Uiso 0.5 1 calc R U P C 1
C6U C 0.814(2) 0.8375(17) 0.2316(8) 0.099(6) Uani 0.5 1 d D U P C 1
F1U' F 0.7240(12) 0.7350(8) 0.2839(6) 0.070(4) Uani 0.5 1 d D U P D 2
F2U' F 0.7539(10) 0.7560(8) 0.1833(5) 0.078(4) Uani 0.5 1 d D U P D 2
C1U' C 0.785(2) 0.8036(14) 0.2800(6) 0.048(4) Uani 0.5 1 d D U P D 2
C2U' C 0.8316(18) 0.8596(12) 0.3268(6) 0.052(4) Uani 0.5 1 d D U P D 2
H2U' H 0.824726 0.851381 0.362308 0.062 Uiso 0.5 1 calc R U P D 2
C3U' C 0.8907(14) 0.9301(11) 0.3180(9) 0.047(4) Uani 0.5 1 d D U P D 2
H3U' H 0.921054 0.971917 0.348549 0.057 Uiso 0.5 1 calc R U P D 2
C4U' C 0.9047(15) 0.9391(11) 0.2666(11) 0.052(4) Uani 0.5 1 d D U P D 2
H4U' H 0.945696 0.986084 0.262076 0.062 Uiso 0.5 1 calc R U P D 2
C5U' C 0.8597(15) 0.8805(13) 0.2214(8) 0.052(4) Uani 0.5 1 d D U P D 2
H5U' H 0.869976 0.885981 0.185726 0.062 Uiso 0.5 1 calc R U P D 2
C6U' C 0.7984(16) 0.8126(12) 0.2293(6) 0.049(4) Uani 0.5 1 d D U P D 2
F1T F 0.9791(16) 0.4477(14) 1.0391(9) 0.096(8) Uani 0.5 1 d D U P E 1
F2T F 0.8434(13) 0.4744(9) 1.0133(7) 0.130(5) Uani 0.5 1 d D U P E 1
C1T C 0.9199(14) 0.3844(11) 0.9956(9) 0.082(6) Uani 0.5 1 d DG U P E 1
C2T C 0.9318(15) 0.3126(11) 0.9688(10) 0.086(6) Uani 0.5 1 d DG U P E 1
H2T H 0.984309 0.298914 0.978628 0.103 Uiso 0.5 1 calc R U P E 1
C3T C 0.8667(16) 0.2607(10) 0.9276(9) 0.081(6) Uani 0.5 1 d DG U P E 1
H3T H 0.874864 0.211595 0.909228 0.097 Uiso 0.5 1 calc R U P E 1
C4T C 0.7898(14) 0.2807(11) 0.9132(8) 0.084(7) Uani 0.5 1 d DG U P E 1
H4T H 0.745406 0.245241 0.884995 0.101 Uiso 0.5 1 calc R U P E 1
C5T C 0.7779(12) 0.3525(12) 0.9400(9) 0.085(6) Uani 0.5 1 d DG U P E 1
H5T H 0.725390 0.366205 0.930162 0.102 Uiso 0.5 1 calc R U P E 1
C6T C 0.8430(14) 0.4044(11) 0.9812(9) 0.084(6) Uani 0.5 1 d DG U P E 1
F1T' F 0.9959(9) 0.2950(10) 0.9864(7) 0.111(5) Uani 0.5 1 d D U P F 2
F2T' F 0.9935(15) 0.4236(14) 1.0308(11) 0.102(7) Uani 0.5 1 d D U P F 2
C1T' C 0.9184(15) 0.3164(14) 0.9654(13) 0.086(6) Uani 0.5 1 d D U P F 2
C2T' C 0.8458(15) 0.2711(14) 0.9267(12) 0.083(6) Uani 0.5 1 d D U P F 2
H2T' H 0.846489 0.221014 0.905224 0.100 Uiso 0.5 1 calc R U P F 2
C3T' C 0.7719(13) 0.2990(14) 0.9196(12) 0.086(7) Uani 0.5 1 d D U P F 2
H3T' H 0.720529 0.266562 0.894996 0.103 Uiso 0.5 1 calc R U P F 2
C4T' C 0.7733(14) 0.3746(15) 0.9484(13) 0.084(6) Uani 0.5 1 d D U P F 2
H4T' H 0.725592 0.395934 0.940937 0.101 Uiso 0.5 1 calc R U P F 2
C5T' C 0.8448(15) 0.4188(14) 0.9881(13) 0.084(6) Uani 0.5 1 d D U P F 2
H5T' H 0.842782 0.467521 1.010910 0.101 Uiso 0.5 1 calc R U P F 2
C6T' C 0.9192(15) 0.3916(14) 0.9946(13) 0.085(6) Uani 0.5 1 d D U P F 2
O1W O 0.0727(5) 0.4874(4) 0.2764(3) 0.0627(18) Uani 1 1 d D . . . .
H1W H 0.111(6) 0.530(3) 0.291(3) 0.094 Uiso 1 1 d D U . . .
H2W H 0.063(7) 0.485(6) 0.2432(9) 0.094 Uiso 1 1 d D U . . .
C1S' C 0.4450(10) 0.6168(8) 0.0211(7) 0.065(4) Uani 0.5 1 d G U P G 2
C2S' C 0.5219(10) 0.6444(7) 0.0589(7) 0.078(4) Uani 0.5 1 d G U P G 2
C3S' C 0.5443(9) 0.5948(10) 0.0897(7) 0.079(5) Uani 0.5 1 d G U P G 2
H3S' H 0.596812 0.613687 0.115524 0.094 Uiso 0.5 1 calc R U P G 2
C4S' C 0.4899(11) 0.5175(9) 0.0826(7) 0.066(4) Uani 0.5 1 d G U P G 2
C5S' C 0.4130(10) 0.4898(7) 0.0448(7) 0.076(4) Uani 0.5 1 d G U P G 2
H5S' H 0.375832 0.436978 0.040006 0.091 Uiso 0.5 1 calc R U P G 2
C6S' C 0.3906(8) 0.5394(8) 0.0140(6) 0.072(4) Uani 0.5 1 d G U P G 2
H6S' H 0.338091 0.520541 -0.011809 0.086 Uiso 0.5 1 calc R U P G 2
Cl1' Cl 0.5049(5) 0.4557(5) 0.1214(3) 0.0505(19) Uani 0.5 1 d . U P G 2
Cl2' Cl 0.4206(5) 0.6817(4) -0.0170(3) 0.098(2) Uani 0.5 1 d . U P G 2
Cl3' Cl 0.5931(6) 0.7376(6) 0.0672(4) 0.128(3) Uani 0.5 1 d . U P G 2

loop_
_atom_site_aniso_label
_atom_site_aniso_U_11
_atom_site_aniso_U_22
_atom_site_aniso_U_33
_atom_site_aniso_U_23
_atom_site_aniso_U_13
_atom_site_aniso_U_12
C2 0.025(4) 0.033(4) 0.040(5) 0.006(4) -0.001(3) 0.009(3)
N3 0.022(3) 0.025(3) 0.047(4) 0.016(3) 0.010(3) 0.009(3)
O3 0.078(5) 0.086(5) 0.058(5) 0.025(4) -0.008(4) 0.030(4)
C3 0.031(4) 0.026(4) 0.043(5) 0.002(4) 0.001(4) 0.008(3)
N4 0.023(3) 0.022(3) 0.044(4) 0.009(3) 0.009(3) 0.009(3)
N5 0.030(4) 0.039(4) 0.079(6) 0.022(4) -0.001(4) 0.002(3)
O4 0.212(12) 0.057(5) 0.101(7) 0.006(5) -0.085(7) 0.023(6)
C4 0.037(4) 0.018(4) 0.046(5) 0.016(4) 0.015(4) 0.014(3)
O5 0.065(4) 0.125(5) 0.052(4) 0.018(4) 0.018(3) 0.060(4)
C5 0.023(4) 0.029(4) 0.042(5) 0.007(4) 0.010(3) 0.012(3)
N6 0.031(4) 0.033(4) 0.057(5) 0.013(3) 0.013(3) 0.008(3)
O6 0.046(3) 0.053(4) 0.056(4) 0.017(3) 0.016(3) 0.028(3)
C6 0.019(4) 0.028(4) 0.043(5) 0.006(4) 0.005(3) 0.012(3)
N7 0.036(4) 0.031(4) 0.072(5) 0.014(4) 0.003(4) 0.001(3)
O7 0.056(4) 0.112(6) 0.061(5) 0.012(4) -0.001(4) 0.047(4)
C7 0.024(4) 0.031(4) 0.049(5) 0.013(4) 0.001(4) 0.011(3)
N8 0.075(6) 0.033(5) 0.089(7) 0.008(4) 0.041(5) 0.006(4)
O8 0.042(3) 0.047(4) 0.053(4) 0.005(3) 0.005(3) 0.023(3)
C8 0.032(5) 0.030(4) 0.072(6) 0.025(4) 0.004(4) 0.008(4)
N9 0.026(3) 0.030(3) 0.046(4) 0.013(3) 0.005(3) 0.013(3)
N10 0.028(4) 0.029(3) 0.042(4) 0.006(3) 0.002(3) 0.004(3)
C9 0.026(4) 0.026(4) 0.066(6) 0.017(4) 0.006(4) 0.002(4)
C10 0.021(4) 0.037(5) 0.055(6) 0.009(4) 0.002(4) 0.007(4)
N11 0.026(3) 0.025(3) 0.044(4) 0.006(3) 0.006(3) 0.008(3)
C11 0.032(4) 0.024(4) 0.044(5) 0.014(4) 0.013(4) 0.013(3)
N12 0.024(3) 0.027(3) 0.045(4) 0.010(3) 0.010(3) 0.006(3)
C12 0.037(5) 0.029(4) 0.061(6) 0.015(4) 0.008(4) 0.008(4)
C13 0.027(4) 0.026(5) 0.048(5) 0.009(4) 0.006(4) 0.005(4)
C1 0.022(4) 0.031(4) 0.044(5) 0.015(4) 0.005(3) 0.013(3)
N1 0.025(3) 0.021(3) 0.044(4) 0.000(3) 0.004(3) 0.010(3)
O1 0.043(3) 0.038(3) 0.053(4) 0.003(3) 0.013(3) 0.014(3)
N2 0.024(3) 0.024(3) 0.044(4) 0.010(3) 0.006(3) 0.005(3)
O2 0.043(3) 0.041(4) 0.055(4) 0.007(3) 0.017(3) 0.013(3)
C14 0.028(4) 0.040(5) 0.042(5) 0.005(4) 0.007(4) 0.011(4)
C15 0.029(4) 0.024(4) 0.047(5) 0.003(4) 0.008(4) 0.004(3)
C16 0.022(4) 0.033(5) 0.090(7) 0.024(5) 0.016(4) 0.006(4)
C17 0.032(5) 0.031(5) 0.080(7) 0.020(4) 0.014(4) 0.012(4)
C18 0.029(4) 0.021(4) 0.041(5) 0.007(3) 0.006(3) 0.007(3)
C19 0.028(4) 0.027(4) 0.082(7) 0.008(4) 0.013(4) 0.010(4)
C20 0.032(5) 0.029(5) 0.081(7) 0.012(4) 0.001(4) 0.005(4)
C21 0.033(4) 0.021(4) 0.043(5) 0.008(3) 0.013(4) 0.013(3)
C22 0.037(4) 0.028(4) 0.047(5) 0.009(4) 0.011(4) 0.015(4)
C23 0.042(5) 0.041(5) 0.043(5) 0.009(4) 0.005(4) 0.020(4)
C24 0.027(4) 0.043(5) 0.052(6) 0.004(5) 0.007(4) 0.021(4)
C25 0.051(5) 0.042(5) 0.040(5) 0.003(4) 0.015(4) 0.014(4)
C26 0.055(6) 0.067(6) 0.054(6) 0.010(5) 0.008(5) 0.017(5)
C27 0.027(4) 0.025(4) 0.039(5) 0.002(4) 0.007(3) 0.010(3)
C28 0.032(4) 0.021(4) 0.049(6) 0.007(4) 0.010(4) 0.009(3)
C29 0.040(5) 0.027(4) 0.043(5) 0.015(4) 0.009(4) 0.017(4)
C30 0.022(4) 0.031(4) 0.039(5) 0.011(4) 0.008(3) 0.014(3)
C31 0.019(4) 0.029(4) 0.050(5) 0.013(4) 0.006(3) 0.011(3)
C32 0.024(4) 0.026(4) 0.043(5) 0.017(4) 0.004(3) 0.009(3)
C33 0.026(4) 0.025(4) 0.054(5) 0.009(4) 0.003(4) 0.014(3)
C34 0.020(4) 0.034(5) 0.052(5) 0.015(4) 0.013(4) 0.004(3)
C35 0.026(4) 0.027(4) 0.050(5) 0.011(4) 0.012(4) 0.009(3)
C36 0.043(5) 0.032(5) 0.062(6) 0.004(4) 0.015(4) 0.019(4)
C37 0.027(4) 0.032(5) 0.039(5) 0.007(4) 0.008(3) 0.013(4)
C38 0.060(6) 0.030(5) 0.064(6) 0.008(4) 0.022(5) 0.010(4)
C39 0.046(5) 0.031(5) 0.064(6) 0.020(4) 0.013(4) 0.007(4)
C40 0.039(5) 0.045(6) 0.057(6) 0.013(4) 0.011(4) 0.012(4)
C41 0.041(5) 0.027(5) 0.069(6) 0.019(4) 0.017(4) 0.008(4)
C42 0.045(5) 0.035(5) 0.065(6) 0.022(4) 0.018(4) 0.018(4)
C43 0.032(4) 0.034(5) 0.061(6) 0.014(4) 0.012(4) 0.007(4)
C44 0.020(4) 0.029(4) 0.058(6) 0.019(4) -0.001(4) 0.006(3)
C45 0.034(4) 0.031(4) 0.047(5) 0.013(4) 0.011(4) 0.010(4)
C46 0.033(5) 0.040(5) 0.074(7) 0.024(5) 0.015(4) 0.006(4)
C47 0.034(4) 0.035(4) 0.041(5) 0.014(4) 0.007(4) 0.012(4)
C48 0.034(5) 0.037(5) 0.055(6) 0.017(4) 0.004(4) 0.014(4)
C49 0.049(5) 0.048(5) 0.051(6) 0.023(4) 0.006(4) 0.018(4)
C50 0.074(7) 0.062(7) 0.071(8) 0.028(6) -0.015(6) 0.026(6)
C51 0.098(9) 0.113(10) 0.064(8) 0.021(7) -0.025(7) 0.038(8)
C52 0.155(15) 0.166(15) 0.093(11) 0.062(10) 0.005(10) 0.088(13)
C53 0.031(4) 0.022(4) 0.039(5) 0.012(3) 0.004(4) 0.004(3)
C54 0.028(4) 0.032(4) 0.044(5) 0.017(4) 0.003(4) 0.011(3)
C55 0.025(4) 0.039(5) 0.047(5) 0.017(4) 0.009(4) 0.012(4)
C56 0.022(4) 0.025(4) 0.047(5) 0.008(4) 0.005(4) 0.003(3)
C57 0.027(4) 0.030(4) 0.044(5) 0.009(4) 0.008(4) 0.010(3)
C58 0.022(4) 0.031(4) 0.046(5) 0.008(4) 0.012(4) 0.012(3)
C59 0.029(4) 0.032(4) 0.045(5) 0.003(4) -0.001(4) 0.008(4)
C60 0.028(4) 0.038(5) 0.049(5) 0.010(4) 0.003(4) 0.005(4)
C61 0.031(4) 0.025(4) 0.054(5) 0.011(4) 0.005(4) 0.007(4)
C62 0.038(5) 0.030(4) 0.046(5) 0.014(4) 0.006(4) 0.010(4)
C63 0.026(4) 0.027(4) 0.054(5) 0.009(4) 0.003(4) 0.010(3)
C64 0.046(6) 0.050(6) 0.095(8) 0.033(6) -0.010(5) -0.001(5)
C65 0.039(5) 0.046(6) 0.069(7) 0.018(5) 0.013(5) 0.013(5)
C66 0.033(5) 0.028(5) 0.066(6) 0.016(4) 0.011(4) 0.003(4)
C67 0.036(5) 0.028(4) 0.057(6) 0.007(4) 0.015(4) 0.008(4)
C68 0.034(5) 0.046(5) 0.063(6) 0.027(4) 0.004(4) 0.017(4)
C69 0.029(4) 0.046(5) 0.058(6) 0.024(4) 0.006(4) 0.008(4)
C70 0.024(4) 0.023(4) 0.052(5) 0.003(4) 0.013(4) 0.005(3)
C71 0.035(5) 0.030(4) 0.052(5) 0.012(4) 0.013(4) 0.014(4)
C72 0.023(4) 0.029(4) 0.057(6) 0.012(4) 0.006(4) 0.003(3)
C73 0.030(4) 0.031(4) 0.040(5) 0.005(4) 0.015(4) 0.011(3)
C74 0.031(4) 0.029(4) 0.048(5) 0.011(4) 0.010(4) 0.012(3)
C75 0.028(4) 0.042(5) 0.049(5) 0.003(4) 0.007(4) 0.012(4)
C76 0.051(5) 0.059(5) 0.043(5) 0.008(4) 0.009(4) 0.029(4)
C77 0.099(6) 0.119(6) 0.063(6) 0.019(6) 0.011(5) 0.082(6)
C78 0.087(8) 0.107(8) 0.112(10) 0.038(8) 0.004(7) 0.024(7)
C79 0.027(4) 0.024(4) 0.044(5) 0.015(4) 0.017(4) 0.011(3)
C80 0.023(4) 0.024(4) 0.052(6) 0.011(4) 0.011(4) 0.006(3)
C81 0.014(4) 0.026(4) 0.053(6) 0.004(4) 0.001(3) -0.003(3)
C82 0.026(4) 0.019(4) 0.045(5) 0.007(3) -0.003(4) 0.016(3)
C83 0.026(4) 0.019(4) 0.047(5) 0.007(3) 0.006(4) 0.012(3)
C84 0.021(4) 0.025(4) 0.044(5) 0.010(4) 0.000(3) 0.008(3)
C85 0.032(4) 0.024(4) 0.051(5) 0.009(4) 0.013(4) 0.014(3)
C86 0.048(5) 0.031(5) 0.049(5) 0.010(4) 0.012(4) 0.020(4)
C87 0.039(5) 0.019(4) 0.068(6) 0.010(4) 0.019(4) 0.002(4)
C88 0.042(5) 0.033(5) 0.058(6) 0.019(4) 0.022(4) 0.009(4)
C89 0.042(5) 0.022(4) 0.049(5) 0.005(4) 0.008(4) 0.015(4)
C90 0.036(5) 0.034(5) 0.079(7) 0.021(5) 0.028(5) 0.010(4)
C91 0.041(5) 0.031(5) 0.056(6) 0.001(4) 0.007(4) 0.015(4)
C92 0.028(4) 0.035(5) 0.045(5) 0.006(4) 0.005(4) 0.013(4)
C93 0.030(4) 0.025(4) 0.049(5) 0.010(4) 0.004(4) 0.007(4)
C94 0.030(4) 0.037(5) 0.044(5) 0.009(4) 0.004(4) 0.016(4)
C95 0.030(4) 0.027(4) 0.050(5) 0.007(4) 0.004(4) 0.014(4)
C96 0.026(4) 0.030(4) 0.045(5) 0.014(4) -0.003(4) 0.011(3)
C97 0.027(4) 0.026(4) 0.049(5) 0.008(4) 0.007(4) 0.010(3)
C98 0.031(4) 0.023(4) 0.051(5) 0.004(4) 0.004(4) 0.011(4)
C99 0.030(4) 0.028(4) 0.041(5) 0.003(4) 0.001(4) 0.008(3)
C100 0.038(5) 0.037(5) 0.046(5) 0.007(4) 0.003(4) 0.018(4)
C101 0.037(5) 0.046(5) 0.046(5) 0.009(4) 0.006(4) 0.023(4)
C102 0.043(5) 0.054(6) 0.053(6) 0.015(5) 0.001(5) 0.028(5)
C103 0.062(7) 0.067(7) 0.089(8) 0.025(6) 0.030(6) 0.031(6)
C104 0.089(9) 0.087(9) 0.094(10) 0.033(7) 0.001(7) -0.004(7)
C105 0.025(4) 0.024(4) 0.048(5) 0.013(4) 0.015(4) 0.011(3)
C106 0.029(4) 0.024(4) 0.046(5) 0.011(4) 0.009(4) 0.015(3)
C107 0.023(4) 0.023(4) 0.063(6) 0.018(4) 0.013(4) 0.005(3)
C108 0.019(4) 0.025(4) 0.060(6) 0.011(4) 0.006(4) 0.006(3)
C109 0.034(5) 0.026(4) 0.051(6) 0.011(4) 0.009(4) 0.015(4)
C110 0.024(4) 0.025(4) 0.052(5) 0.007(4) 0.003(4) 0.011(3)
C111 0.027(4) 0.038(5) 0.066(6) 0.014(4) 0.003(4) 0.007(4)
C112 0.024(4) 0.029(4) 0.051(6) 0.014(4) -0.002(4) 0.002(3)
C113 0.028(4) 0.038(5) 0.050(6) 0.013(4) -0.002(4) 0.002(4)
C114 0.035(5) 0.035(5) 0.047(6) 0.001(4) 0.004(4) 0.010(4)
C115 0.026(4) 0.022(4) 0.045(5) 0.003(4) 0.007(4) 0.004(3)
C116 0.023(4) 0.027(4) 0.047(5) 0.003(4) 0.003(4) 0.006(3)
C117 0.034(4) 0.031(4) 0.056(6) 0.003(4) 0.010(4) 0.009(4)
C118 0.018(4) 0.030(4) 0.057(6) 0.003(4) 0.009(4) 0.008(3)
C119 0.031(4) 0.022(4) 0.053(6) 0.010(4) 0.004(4) 0.013(3)
C120 0.031(4) 0.027(4) 0.069(7) 0.021(4) 0.010(4) 0.014(4)
C121 0.024(4) 0.026(4) 0.050(5) 0.013(4) 0.008(4) 0.009(3)
C122 0.030(4) 0.026(4) 0.044(5) 0.016(4) 0.008(4) 0.012(3)
C123 0.034(5) 0.034(4) 0.067(6) 0.016(4) 0.006(4) 0.015(4)
C124 0.030(4) 0.026(4) 0.047(5) 0.016(4) 0.006(4) 0.011(3)
C125 0.039(5) 0.027(4) 0.045(5) 0.015(4) 0.011(4) 0.013(4)
C126 0.040(5) 0.030(4) 0.044(5) 0.011(4) 0.010(4) 0.013(4)
C127 0.026(4) 0.023(4) 0.052(6) 0.008(4) 0.015(4) 0.007(3)
C128 0.029(4) 0.035(4) 0.064(6) 0.021(4) 0.013(4) 0.008(4)
Cl1R 0.067(4) 0.106(5) 0.081(4) -0.005(3) -0.002(3) 0.045(4)
Cl2R 0.073(4) 0.081(4) 0.056(4) 0.005(3) 0.011(3) 0.019(3)
Cl3R 0.067(4) 0.083(5) 0.054(4) 0.003(3) 0.001(3) 0.002(3)
C1R 0.066(10) 0.058(9) 0.040(7) -0.009(7) 0.002(8) 0.025(8)
C2R 0.068(10) 0.056(9) 0.042(7) -0.007(7) 0.001(7) 0.026(7)
C3R 0.067(11) 0.054(10) 0.046(7) -0.005(7) -0.003(8) 0.028(7)
C4R 0.068(11) 0.055(9) 0.046(7) -0.006(7) -0.008(7) 0.026(7)
C5R 0.071(10) 0.061(9) 0.043(7) -0.006(7) -0.007(7) 0.021(8)
C6R 0.069(10) 0.060(9) 0.041(7) -0.008(7) 0.002(7) 0.022(7)
F1A 0.070(4) 0.066(4) 0.124(5) 0.034(4) 0.030(4) 0.001(3)
F2A 0.083(4) 0.095(4) 0.131(6) 0.075(4) 0.053(4) 0.054(4)
C1A 0.054(5) 0.061(5) 0.086(6) 0.013(5) 0.002(5) 0.026(4)
C2A 0.070(5) 0.076(6) 0.093(6) 0.019(5) 0.006(5) 0.035(5)
C3A 0.064(5) 0.085(6) 0.098(6) 0.024(5) 0.020(5) 0.037(5)
C4A 0.072(5) 0.080(6) 0.101(6) 0.027(5) 0.018(5) 0.029(5)
C5A 0.083(6) 0.082(6) 0.101(7) 0.023(5) 0.012(6) 0.025(5)
C6A 0.071(6) 0.082(6) 0.091(6) 0.021(5) 0.009(5) 0.028(5)
C7A 0.037(6) 0.094(9) 0.052(7) 0.000(7) 0.000(5) 0.038(6)
N1A 0.038(5) 0.077(7) 0.057(6) 0.009(5) 0.006(4) 0.024(5)
C1S 0.123(10) 0.072(8) 0.132(10) 0.032(8) 0.066(9) 0.043(8)
C2S 0.136(11) 0.074(8) 0.150(11) 0.041(9) 0.076(9) 0.052(8)
C3S 0.129(11) 0.063(8) 0.150(11) 0.052(9) 0.097(9) 0.048(8)
C4S 0.129(11) 0.060(8) 0.141(11) 0.049(8) 0.084(9) 0.046(8)
C5S 0.125(10) 0.061(8) 0.133(10) 0.033(8) 0.079(9) 0.046(8)
C6S 0.122(11) 0.064(8) 0.131(11) 0.026(9) 0.070(9) 0.050(8)
Cl1S 0.204(14) 0.146(13) 0.238(15) 0.030(11) 0.039(12) 0.076(11)
Cl2S 0.074(4) 0.082(4) 0.091(4) 0.026(3) 0.021(3) 0.032(3)
Cl3S 0.165(7) 0.094(5) 0.123(6) 0.054(4) 0.072(5) 0.060(5)
F1U 0.099(13) 0.136(15) 0.22(2) 0.058(15) 0.021(16) 0.049(11)
F2U 0.124(14) 0.167(16) 0.146(15) 0.035(14) 0.000(12) 0.041(14)
C1U 0.075(11) 0.119(13) 0.144(13) 0.066(11) 0.032(10) 0.059(10)
C2U 0.075(11) 0.121(13) 0.137(13) 0.068(11) 0.034(10) 0.063(10)
C3U 0.068(11) 0.125(13) 0.132(13) 0.060(11) 0.039(10) 0.064(10)
C4U 0.071(11) 0.124(13) 0.127(13) 0.064(11) 0.039(10) 0.056(10)
C5U 0.073(11) 0.120(13) 0.127(13) 0.066(11) 0.034(10) 0.056(10)
C6U 0.078(11) 0.123(13) 0.131(13) 0.066(11) 0.028(10) 0.057(10)
F1U' 0.084(10) 0.057(7) 0.077(8) 0.032(6) 0.032(7) 0.018(7)
F2U' 0.097(10) 0.074(8) 0.058(8) 0.003(7) 0.009(7) 0.030(8)
C1U' 0.054(8) 0.042(7) 0.060(8) 0.012(7) 0.018(7) 0.028(7)
C2U' 0.057(9) 0.048(8) 0.060(8) 0.016(7) 0.016(7) 0.029(7)
C3U' 0.051(8) 0.048(7) 0.061(8) 0.017(7) 0.014(7) 0.038(7)
C4U' 0.050(8) 0.054(7) 0.065(8) 0.020(7) 0.013(7) 0.033(7)
C5U' 0.047(8) 0.056(8) 0.063(8) 0.020(7) 0.016(7) 0.029(7)
C6U' 0.053(8) 0.052(7) 0.052(7) 0.014(6) 0.010(7) 0.028(6)
F1T 0.121(14) 0.099(13) 0.052(9) 0.004(9) 0.032(9) 0.012(10)
F2T 0.185(14) 0.092(10) 0.132(12) 0.024(9) 0.064(11) 0.064(10)
C1T 0.132(13) 0.059(9) 0.064(10) 0.032(8) 0.038(10) 0.023(9)
C2T 0.134(14) 0.062(9) 0.073(11) 0.032(8) 0.038(10) 0.028(9)
C3T 0.132(14) 0.049(9) 0.072(11) 0.030(8) 0.043(10) 0.023(9)
C4T 0.133(14) 0.051(9) 0.074(11) 0.037(8) 0.036(10) 0.012(10)
C5T 0.134(14) 0.056(9) 0.080(11) 0.035(8) 0.040(10) 0.031(9)
C6T 0.141(13) 0.053(9) 0.074(10) 0.032(8) 0.051(10) 0.033(9)
F1T' 0.079(8) 0.155(12) 0.141(12) 0.061(10) 0.027(8) 0.079(8)
F2T' 0.072(10) 0.098(13) 0.117(17) 0.027(11) -0.023(11) 0.002(10)
C1T' 0.069(9) 0.092(10) 0.111(12) 0.029(10) 0.009(9) 0.045(8)
C2T' 0.073(9) 0.079(11) 0.107(13) 0.021(10) 0.013(9) 0.040(8)
C3T' 0.076(10) 0.081(12) 0.100(13) 0.023(10) 0.001(10) 0.025(9)
C4T' 0.075(10) 0.080(11) 0.105(13) 0.028(10) -0.002(9) 0.034(9)
C5T' 0.079(10) 0.076(11) 0.099(13) 0.020(10) 0.004(9) 0.030(9)
C6T' 0.071(9) 0.084(10) 0.101(12) 0.022(10) -0.001(9) 0.027(9)
O1W 0.083(5) 0.036(4) 0.063(5) 0.009(3) 0.005(4) 0.011(3)
C1S' 0.057(7) 0.070(8) 0.081(8) 0.033(7) 0.011(7) 0.026(7)
C2S' 0.060(8) 0.084(8) 0.093(9) 0.028(7) 0.011(7) 0.018(7)
C3S' 0.067(8) 0.084(9) 0.092(9) 0.030(8) 0.007(8) 0.029(7)
C4S' 0.058(8) 0.077(8) 0.082(9) 0.038(8) -0.002(7) 0.039(7)
C5S' 0.055(8) 0.081(9) 0.095(9) 0.024(8) 0.008(8) 0.026(8)
C6S' 0.057(8) 0.075(8) 0.089(9) 0.027(8) 0.016(7) 0.021(7)
Cl1' 0.043(3) 0.060(4) 0.048(3) 0.029(3) -0.012(3) 0.005(3)
Cl2' 0.112(5) 0.086(4) 0.092(5) 0.040(4) -0.009(4) 0.016(4)
Cl3' 0.113(6) 0.130(6) 0.131(7) 0.018(5) 0.033(5) 0.023(5)

loop_
_atom_type_symbol
_atom_type_description
_atom_type_scat_dispersion_real
_atom_type_scat_dispersion_imag
_atom_type_scat_source
C C 0.0033 0.0016 'International Tables Vol C Tables 4.2.6.8 and 6.1.1.4'
H H 0.0000 0.0000 'International Tables Vol C Tables 4.2.6.8 and 6.1.1.4'
N N 0.0061 0.0033 'International Tables Vol C Tables 4.2.6.8 and 6.1.1.4'
O O 0.0106 0.0060 'International Tables Vol C Tables 4.2.6.8 and 6.1.1.4'
Cl Cl 0.1484 0.1585 'International Tables Vol C Tables 4.2.6.8 and 6.1.1.4'
F F 0.0171 0.0103 'International Tables Vol C Tables 4.2.6.8 and 6.1.1.4'

loop_
_geom_angle_atom_site_label_1
_geom_angle_atom_site_label_2
_geom_angle_atom_site_label_3
_geom_angle
_geom_angle_site_symmetry_1
_geom_angle_site_symmetry_3
_geom_angle_publ_flag
C1 C2 C3 108.4(7) . . ?
C1 C2 H2 125.8 . . ?
C3 C2 H2 125.8 . . ?
C56 N3 C53 110.8(6) . . ?
C56 N3 H3A 124.6 . . ?
C53 N3 H3A 124.6 . . ?
C50 O3 C51 116.8(9) . . ?
C4 C3 C2 108.6(7) . . ?
C4 C3 H3 125.7 . . ?
C2 C3 H3 125.7 . . ?
C82 N4 C79 110.9(6) . . ?
C82 N4 H4 124.5 . . ?
C79 N4 H4 124.5 . . ?
C12 N5 C9 122.1(7) . . ?
C3 C4 N1 106.5(6) . . ?
C3 C4 C5 133.0(7) . . ?
N1 C4 C5 120.5(7) . . ?
C76 O5 C77 119.2(7) . . ?
C27 C5 C4 108.7(6) . . ?
C27 C5 C6 112.0(6) . . ?
C4 C5 C6 109.9(6) . . ?
C27 C5 C21 107.4(6) . . ?
C4 C5 C21 109.3(6) . . ?
C6 C5 C21 109.5(5) . . ?
C38 N6 C35 120.4(7) . . ?
C7 C6 C11 117.7(6) . . ?
C7 C6 C5 121.0(6) . . ?
C11 C6 C5 121.3(6) . . ?
C64 N7 C61 122.0(8) . . ?
C102 O7 C103 120.1(8) . . ?
C6 C7 C8 120.7(7) . . ?
C6 C7 H7 119.6 . . ?
C8 C7 H7 119.6 . . ?
C90 N8 C87 123.1(8) . . ?
C9 C8 C7 121.4(7) . . ?
C9 C8 H8 119.3 . . ?
C7 C8 H8 119.3 . . ?
C109 N9 C106 110.6(6) . . ?
C109 N9 H9 124.7 . . ?
C106 N9 H9 124.7 . . ?
C112 N10 C115 109.6(6) . . ?
C112 N10 H10J 125.2 . . ?
C115 N10 H10J 125.2 . . ?
C8 C9 C10 118.3(7) . . ?
C8 C9 N5 116.2(7) . . ?
C10 C9 N5 125.5(7) . . ?
C11 C10 C9 120.1(7) . . ?
C11 C10 H10 119.9 . . ?
C9 C10 H10 119.9 . . ?
C118 N11 C121 113.3(6) . . ?
C118 N11 H11G 123.4 . . ?
C121 N11 H11G 123.4 . . ?
C10 C11 C6 121.6(7) . . ?
C10 C11 H11 119.2 . . ?
C6 C11 H11 119.2 . . ?
C124 N12 C127 110.8(6) . . ?
C124 N12 H12G 124.6 . . ?
C127 N12 H12G 124.6 . . ?
N5 C12 C13 121.0(8) . . ?
N5 C12 H12 119.5 . . ?
C13 C12 H12 119.5 . . ?
C14 C13 C12 174.7(9) . . ?
C2 C1 N1 106.8(6) . . ?
C2 C1 C83 131.8(7) . . ?
N1 C1 C83 121.1(6) . . ?
C4 N1 C1 109.8(6) . . ?
C4 N1 H1 125.1 . . ?
C1 N1 H1 125.1 . . ?
C24 O1 C25 117.8(6) . . ?
C30 N2 C27 111.6(6) . . ?
C30 N2 H2B 124.2 . . ?
C27 N2 H2B 124.2 . . ?
C13 C14 C15 173.3(8) . . ?
C20 C15 C16 115.6(7) . . ?
C20 C15 C14 123.9(7) . . ?
C16 C15 C14 120.4(7) . . ?
C17 C16 C15 120.6(7) . . ?
C17 C16 H16 119.7 . . ?
C15 C16 H16 119.7 . . ?
C18 C17 C16 123.2(7) . . ?
C18 C17 H17 118.4 . . ?
C16 C17 H17 118.4 . . ?
C17 C18 C19 116.4(7) . . ?
C17 C18 C105 124.0(6) . . ?
C19 C18 C105 119.5(6) . . ?
C20 C19 C18 121.8(7) . . ?
C20 C19 H19 119.1 . . ?
C18 C19 H19 119.1 . . ?
C19 C20 C15 122.3(8) . . ?
C19 C20 H20 118.9 . . ?
C15 C20 H20 118.9 . . ?
C22 C21 C5 116.0(6) . . ?
C22 C21 H21A 108.3 . . ?
C5 C21 H21A 108.3 . . ?
C22 C21 H21B 108.3 . . ?
C5 C21 H21B 108.3 . . ?
H21A C21 H21B 107.4 . . ?
C21 C22 C23 110.2(6) . . ?
C21 C22 H22A 109.6 . . ?
C23 C22 H22A 109.6 . . ?
C21 C22 H22B 109.6 . . ?
C23 C22 H22B 109.6 . . ?
H22A C22 H22B 108.1 . . ?
C24 C23 C22 114.1(7) . . ?
C24 C23 H23A 108.7 . . ?
C22 C23 H23A 108.7 . . ?
C24 C23 H23B 108.7 . . ?
C22 C23 H23B 108.7 . . ?
H23A C23 H23B 107.6 . . ?
O2 C24 O1 122.6(8) . . ?
O2 C24 C23 126.1(7) . . ?
O1 C24 C23 111.2(7) . . ?
O1 C25 C26 111.2(7) . . ?
O1 C25 H25A 109.4 . . ?
C26 C25 H25A 109.4 . . ?
O1 C25 H25B 109.4 . . ?
C26 C25 H25B 109.4 . . ?
H25A C25 H25B 108.0 . . ?
C25 C26 H26A 109.5 . . ?
C25 C26 H26B 109.5 . . ?
H26A C26 H26B 109.5 . . ?
C25 C26 H26C 109.5 . . ?
H26A C26 H26C 109.5 . . ?
H26B C26 H26C 109.5 . . ?
N2 C27 C28 105.8(7) . . ?
N2 C27 C5 122.9(6) . . ?
C28 C27 C5 131.3(7) . . ?
C27 C28 C29 108.2(6) . . ?
C27 C28 H28 125.9 . . ?
C29 C28 H28 125.9 . . ?
C30 C29 C28 108.8(7) . . ?
C30 C29 H29 125.6 . . ?
C28 C29 H29 125.6 . . ?
N2 C30 C29 105.5(7) . . ?
N2 C30 C31 124.1(6) . . ?
C29 C30 C31 130.4(7) . . ?
C30 C31 C53 109.9(6) . . ?
C30 C31 C32 110.6(6) . . ?
C53 C31 C32 109.2(6) . . ?
C30 C31 C47 108.9(6) . . ?
C53 C31 C47 109.4(6) . . ?
C32 C31 C47 108.8(6) . . ?
C37 C32 C33 118.0(6) . . ?
C37 C32 C31 122.2(6) . . ?
C33 C32 C31 119.7(6) . . ?
C34 C33 C32 122.0(7) . . ?
C34 C33 H33 119.0 . . ?
C32 C33 H33 119.0 . . ?
C33 C34 C35 119.2(6) . . ?
C33 C34 H34 120.4 . . ?
C35 C34 H34 120.4 . . ?
C36 C35 N6 115.7(7) . . ?
C36 C35 C34 118.1(7) . . ?
N6 C35 C34 126.0(6) . . ?
C37 C36 C35 121.0(7) . . ?
C37 C36 H36 119.5 . . ?
C35 C36 H36 119.5 . . ?
C36 C37 C32 121.2(7) . . ?
C36 C37 H37 119.4 . . ?
C32 C37 H37 119.4 . . ?
N6 C38 C39 121.0(8) . . ?
N6 C38 H38 119.5 . . ?
C39 C38 H38 119.5 . . ?
C40 C39 C38 176.1(9) . . ?
C39 C40 C41 178.6(9) . . ?
C46 C41 C42 118.3(7) . . ?
C46 C41 C40 120.7(7) . . ?
C42 C41 C40 121.0(8) . . ?
C43 C42 C41 120.7(8) . . ?
C43 C42 H42 119.7 . . ?
C41 C42 H42 119.7 . . ?
C42 C43 C44 120.9(7) . . ?
C42 C43 H43 119.6 . . ?
C44 C43 H43 119.6 . . ?
C45 C44 C43 118.4(7) . . ?
C45 C44 C110 121.6(7) . . ?
C43 C44 C110 119.7(6) . . ?
C46 C45 C44 120.0(7) . . ?
C46 C45 H45 120.0 . . ?
C44 C45 H45 120.0 . . ?
C45 C46 C41 121.6(7) . . ?
C45 C46 H46 119.2 . . ?
C41 C46 H46 119.2 . . ?
C48 C47 C31 117.0(6) . . ?
C48 C47 H47A 108.0 . . ?
C31 C47 H47A 108.0 . . ?
C48 C47 H47B 108.0 . . ?
C31 C47 H47B 108.0 . . ?
H47A C47 H47B 107.3 . . ?
C47 C48 C49 110.0(7) . . ?
C47 C48 H48A 109.7 . . ?
C49 C48 H48A 109.7 . . ?
C47 C48 H48B 109.7 . . ?
C49 C48 H48B 109.7 . . ?
H48A C48 H48B 108.2 . . ?
C50 C49 C48 114.0(7) . . ?
C50 C49 H49A 108.8 . . ?
C48 C49 H49A 108.8 . . ?
C50 C49 H49B 108.8 . . ?
C48 C49 H49B 108.8 . . ?
H49A C49 H49B 107.7 . . ?
O4 C50 O3 123.6(10) . . ?
O4 C50 C49 126.2(9) . . ?
O3 C50 C49 110.2(9) . . ?
O3 C51 C52 105.5(10) . . ?
O3 C51 H51A 110.6 . . ?
C52 C51 H51A 110.6 . . ?
O3 C51 H51B 110.6 . . ?
C52 C51 H51B 110.6 . . ?
H51A C51 H51B 108.8 . . ?
C51 C52 H52A 109.5 . . ?
C51 C52 H52B 109.5 . . ?
H52A C52 H52B 109.5 . . ?
C51 C52 H52C 109.5 . . ?
H52A C52 H52C 109.5 . . ?
H52B C52 H52C 109.5 . . ?
C54 C53 N3 106.4(6) . . ?
C54 C53 C31 132.5(7) . . ?
N3 C53 C31 121.0(6) . . ?
C53 C54 C55 108.4(7) . . ?
C53 C54 H54 125.8 . . ?
C55 C54 H54 125.8 . . ?
C56 C55 C54 108.0(7) . . ?
C56 C55 H55 126.0 . . ?
C54 C55 H55 126.0 . . ?
C55 C56 N3 106.3(6) . . ?
C55 C56 C57 131.2(7) . . ?
N3 C56 C57 122.3(7) . . ?
C79 C57 C56 109.5(6) . . ?
C79 C57 C73 111.6(6) . . ?
C56 C57 C73 106.0(6) . . ?
C79 C57 C58 113.1(6) . . ?
C56 C57 C58 108.8(6) . . ?
C73 C57 C58 107.4(6) . . ?
C59 C58 C63 117.7(7) . . ?
C59 C58 C57 120.6(7) . . ?
C63 C58 C57 121.6(7) . . ?
C58 C59 C60 120.9(8) . . ?
C58 C59 H59 119.5 . . ?
C60 C59 H59 119.5 . . ?
C61 C60 C59 121.1(7) . . ?
C61 C60 H60 119.5 . . ?
C59 C60 H60 119.5 . . ?
C62 C61 C60 117.9(7) . . ?
C62 C61 N7 126.4(7) . . ?
C60 C61 N7 115.6(7) . . ?
C61 C62 C63 121.3(7) . . ?
C61 C62 H62 119.4 . . ?
C63 C62 H62 119.4 . . ?
C62 C63 C58 121.0(7) . . ?
C62 C63 H63 119.5 . . ?
C58 C63 H63 119.5 . . ?
N7 C64 C65 122.7(9) . . ?
N7 C64 H64 118.6 . . ?
C65 C64 H64 118.6 . . ?
C66 C65 C64 178.3(10) . . ?
C65 C66 C67 177.9(9) . . ?
C68 C67 C72 119.2(7) . . ?
C68 C67 C66 120.8(8) . . ?
C72 C67 C66 120.0(8) . . ?
C67 C68 C69 120.2(8) . . ?
C67 C68 H68 119.9 . . ?
C69 C68 H68 119.9 . . ?
C70 C69 C68 121.2(8) . . ?
C70 C69 H69 119.4 . . ?
C68 C69 H69 119.4 . . ?
C69 C70 C71 118.2(7) . . ?
C69 C70 C116 120.8(7) . . ?
C71 C70 C116 120.9(7) . . ?
C72 C71 C70 121.4(7) . . ?
C72 C71 H71 119.3 . . ?
C70 C71 H71 119.3 . . ?
C71 C72 C67 119.7(7) . . ?
C71 C72 H72 120.2 . . ?
C67 C72 H72 120.2 . . ?
C74 C73 C57 117.4(6) . . ?
C74 C73 H73A 107.9 . . ?
C57 C73 H73A 107.9 . . ?
C74 C73 H73B 107.9 . . ?
C57 C73 H73B 107.9 . . ?
H73A C73 H73B 107.2 . . ?
C75 C74 C73 108.6(6) . . ?
C75 C74 H74A 110.0 . . ?
C73 C74 H74A 110.0 . . ?
C75 C74 H74B 110.0 . . ?
C73 C74 H74B 110.0 . . ?
H74A C74 H74B 108.3 . . ?
C76 C75 C74 115.5(7) . . ?
C76 C75 H75A 108.4 . . ?
C74 C75 H75A 108.4 . . ?
C76 C75 H75B 108.4 . . ?
C74 C75 H75B 108.4 . . ?
H75A C75 H75B 107.5 . . ?
O6 C76 O5 124.2(8) . . ?
O6 C76 C75 125.6(8) . . ?
O5 C76 C75 110.0(8) . . ?
C78 C77 O5 95.1(11) . . ?
C78 C77 H77A 112.7 . . ?
O5 C77 H77A 112.7 . . ?
C78 C77 H77B 112.7 . . ?
O5 C77 H77B 112.7 . . ?
H77A C77 H77B 110.2 . . ?
C77 C78 H78A 109.5 . . ?
C77 C78 H78B 109.5 . . ?
H78A C78 H78B 109.5 . . ?
C77 C78 H78C 109.5 . . ?
H78A C78 H78C 109.5 . . ?
H78B C78 H78C 109.5 . . ?
C80 C79 N4 105.6(7) . . ?
C80 C79 C57 132.4(7) . . ?
N4 C79 C57 122.0(6) . . ?
C79 C80 C81 108.5(6) . . ?
C79 C80 H80 125.7 . . ?
C81 C80 H80 125.7 . . ?
C82 C81 C80 110.0(6) . . ?
C82 C81 H81 125.0 . . ?
C80 C81 H81 125.0 . . ?
C81 C82 N4 104.9(7) . . ?
C81 C82 C83 131.7(7) . . ?
N4 C82 C83 123.4(6) . . ?
C82 C83 C1 110.6(6) . . ?
C82 C83 C84 111.2(6) . . ?
C1 C83 C84 109.5(6) . . ?
C82 C83 C99 109.8(6) . . ?
C1 C83 C99 106.1(6) . . ?
C84 C83 C99 109.5(6) . . ?
C85 C84 C89 117.2(7) . . ?
C85 C84 C83 122.3(6) . . ?
C89 C84 C83 120.4(6) . . ?
C84 C85 C86 121.9(7) . . ?
C84 C85 H85 119.0 . . ?
C86 C85 H85 119.0 . . ?
C87 C86 C85 119.6(7) . . ?
C87 C86 H86 120.2 . . ?
C85 C86 H86 120.2 . . ?
C86 C87 C88 118.9(7) . . ?
C86 C87 N8 125.7(7) . . ?
C88 C87 N8 115.3(7) . . ?
C89 C88 C87 120.4(7) . . ?
C89 C88 H88 119.8 . . ?
C87 C88 H88 119.8 . . ?
C88 C89 C84 121.6(7) . . ?
C88 C89 H89 119.2 . . ?
C84 C89 H89 119.2 . . ?
N8 C90 C91 123.2(8) . . ?
N8 C90 H90 118.4 . . ?
C91 C90 H90 118.4 . . ?
C92 C91 C90 178.4(10) . . ?
C91 C92 C93 176.3(8) . . ?
C94 C93 C98 117.6(7) . . ?
C94 C93 C92 122.5(7) . . ?
C98 C93 C92 119.9(7) . . ?
C95 C94 C93 121.1(7) . . ?
C95 C94 H94 119.5 . . ?
C93 C94 H94 119.5 . . ?
C94 C95 C96 121.3(7) . . ?
C94 C95 H95 119.3 . . ?
C96 C95 H95 119.3 . . ?
C97 C96 C95 117.9(7) . . ?
C97 C96 C122 121.9(7) . . ?
C95 C96 C122 120.2(6) . . ?
C98 C97 C96 121.0(7) . . ?
C98 C97 H97 119.5 . . ?
C96 C97 H97 119.5 . . ?
C97 C98 C93 121.0(7) . . ?
C97 C98 H98 119.5 . . ?
C93 C98 H98 119.5 . . ?
C100 C99 C83 118.6(6) . . ?
C100 C99 H99A 107.7 . . ?
C83 C99 H99A 107.7 . . ?
C100 C99 H99B 107.7 . . ?
C83 C99 H99B 107.7 . . ?
H99A C99 H99B 107.1 . . ?
C101 C100 C99 110.2(6) . . ?
C101 C100 H10A 109.6 . . ?
C99 C100 H10A 109.6 . . ?
C101 C100 H10B 109.6 . . ?
C99 C100 H10B 109.6 . . ?
H10A C100 H10B 108.1 . . ?
C102 C101 C100 115.5(7) . . ?
C102 C101 H10C 108.4 . . ?
C100 C101 H10C 108.4 . . ?
C102 C101 H10D 108.4 . . ?
C100 C101 H10D 108.4 . . ?
H10C C101 H10D 107.5 . . ?
O8 C102 O7 123.3(8) . . ?
O8 C102 C101 125.3(8) . . ?
O7 C102 C101 110.5(8) . . ?
C104 C103 O7 104.7(9) . . ?
C104 C103 H10E 110.8 . . ?
O7 C103 H10E 110.8 . . ?
C104 C103 H10F 110.8 . . ?
O7 C103 H10F 110.8 . . ?
H10E C103 H10F 108.9 . . ?
C103 C104 H10G 109.5 . . ?
C103 C104 H10H 109.5 . . ?
H10G C104 H10H 109.5 . . ?
C103 C104 H10I 109.5 . . ?
H10G C104 H10I 109.5 . . ?
H10H C104 H10I 109.5 . . ?
C106 C105 C127 111.7(6) . . ?
C106 C105 C128 109.6(6) . . ?
C127 C105 C128 107.8(6) . . ?
C106 C105 C18 108.4(6) . . ?
C127 C105 C18 109.6(6) . . ?
C128 C105 C18 109.8(6) . . ?
C107 C106 N9 106.6(7) . . ?
C107 C106 C105 131.8(7) . . ?
N9 C106 C105 121.2(6) . . ?
C106 C107 C108 108.0(7) . . ?
C106 C107 H107 126.0 . . ?
C108 C107 H107 126.0 . . ?
C109 C108 C107 108.2(7) . . ?
C109 C108 H108 125.9 . . ?
C107 C108 H108 125.9 . . ?
C108 C109 N9 106.6(7) . . ?
C108 C109 C110 131.0(7) . . ?
N9 C109 C110 122.3(6) . . ?
C109 C110 C112 110.3(6) . . ?
C109 C110 C111 111.8(6) . . ?
C112 C110 C111 108.7(6) . . ?
C109 C110 C44 108.7(6) . . ?
C112 C110 C44 110.3(6) . . ?
C111 C110 C44 106.9(6) . . ?
C110 C111 H11A 109.5 . . ?
C110 C111 H11B 109.5 . . ?
H11A C111 H11B 109.5 . . ?
C110 C111 H11C 109.5 . . ?
H11A C111 H11C 109.5 . . ?
H11B C111 H11C 109.5 . . ?
C113 C112 N10 108.6(7) . . ?
C113 C112 C110 130.7(7) . . ?
N10 C112 C110 120.7(7) . . ?
C112 C113 C114 106.2(7) . . ?
C112 C113 H113 126.9 . . ?
C114 C113 H113 126.9 . . ?
C115 C114 C113 108.9(7) . . ?
C115 C114 H114 125.6 . . ?
C113 C114 H114 125.6 . . ?
C114 C115 N10 106.6(6) . . ?
C114 C115 C116 132.3(7) . . ?
N10 C115 C116 120.5(6) . . ?
C118 C116 C115 112.5(6) . . ?
C118 C116 C117 109.4(6) . . ?
C115 C116 C117 109.0(6) . . ?
C118 C116 C70 109.7(6) . . ?
C115 C116 C70 109.5(6) . . ?
C117 C116 C70 106.6(6) . . ?
C116 C117 H11D 109.5 . . ?
C116 C117 H11E 109.5 . . ?
H11D C117 H11E 109.5 . . ?
C116 C117 H11F 109.5 . . ?
H11D C117 H11F 109.5 . . ?
H11E C117 H11F 109.5 . . ?
N11 C118 C119 104.9(7) . . ?
N11 C118 C116 124.6(7) . . ?
C119 C118 C116 130.5(7) . . ?
C118 C119 C120 108.6(7) . . ?
C118 C119 H119 125.7 . . ?
C120 C119 H119 125.7 . . ?
C121 C120 C119 108.7(7) . . ?
C121 C120 H120 125.7 . . ?
C119 C120 H120 125.7 . . ?
N11 C121 C120 104.4(7) . . ?
N11 C121 C122 122.5(6) . . ?
C120 C121 C122 133.0(7) . . ?
C121 C122 C124 111.8(6) . . ?
C121 C122 C96 109.5(6) . . ?
C124 C122 C96 110.9(6) . . ?
C121 C122 C123 108.8(6) . . ?
C124 C122 C123 107.4(6) . . ?
C96 C122 C123 108.4(6) . . ?
C122 C123 H12A 109.5 . . ?
C122 C123 H12B 109.5 . . ?
H12A C123 H12B 109.5 . . ?
C122 C123 H12C 109.5 . . ?
H12A C123 H12C 109.5 . . ?
H12B C123 H12C 109.5 . . ?
C125 C124 N12 106.0(6) . . ?
C125 C124 C122 131.6(7) . . ?
N12 C124 C122 121.4(7) . . ?
C124 C125 C126 108.7(7) . . ?
C124 C125 H125 125.6 . . ?
C126 C125 H125 125.6 . . ?
C127 C126 C125 108.7(7) . . ?
C127 C126 H126 125.6 . . ?
C125 C126 H126 125.6 . . ?
C126 C127 N12 105.6(7) . . ?
C126 C127 C105 131.1(7) . . ?
N12 C127 C105 123.0(7) . . ?
C105 C128 H12D 109.5 . . ?
C105 C128 H12E 109.5 . . ?
H12D C128 H12E 109.5 . . ?
C105 C128 H12F 109.5 . . ?
H12D C128 H12F 109.5 . . ?
H12E C128 H12F 109.5 . . ?
C2R C1R C6R 120.0 . . ?
C2R C1R H1R 120.0 . . ?
C6R C1R H1R 120.0 . . ?
C3R C2R C1R 120.0 . . ?
C3R C2R Cl2R 118.8(9) . . ?
C1R C2R Cl2R 121.2(9) . . ?
C4R C3R C2R 120.0 . . ?
C4R C3R H3R 120.0 . . ?
C2R C3R H3R 120.0 . . ?
C3R C4R C5R 120.0 . . ?
C3R C4R Cl1R 117.4(9) . . ?
C5R C4R Cl1R 122.6(9) . . ?
C4R C5R C6R 120.0 . . ?
C4R C5R Cl3R 120.3(10) . . ?
C6R C5R Cl3R 119.7(10) . . ?
C5R C6R C1R 120.0 . . ?
C5R C6R H6R 120.0 . . ?
C1R C6R H6R 120.0 . . ?
C6A C1A C2A 120.4(11) . . ?
C6A C1A C7A 119.3(11) . . ?
C2A C1A C7A 120.3(10) . . ?
C3A C2A C1A 121.4(12) . . ?
C3A C2A H2A 119.3 . . ?
C1A C2A H2A 119.3 . . ?
C4A C3A C2A 116.5(12) . . ?
C4A C3A F2A 124.1(11) . . ?
C2A C3A F2A 119.4(11) . . ?
C3A C4A C5A 124.9(12) . . ?
C3A C4A F1A 118.7(11) . . ?
C5A C4A F1A 116.3(11) . . ?
C4A C5A C6A 115.1(12) . . ?
C4A C5A H5A 122.5 . . ?
C6A C5A H5A 122.5 . . ?
C1A C6A C5A 121.5(12) . . ?
C1A C6A H6A 119.2 . . ?
C5A C6A H6A 119.2 . . ?
N1A C7A C1A 176.4(13) . . ?
C2S C1S C6S 120.0 . . ?
C2S C1S Cl2S 124.8(12) . . ?
C6S C1S Cl2S 115.2(12) . . ?
C3S C2S C1S 120.0 . . ?
C3S C2S Cl1S 121.6(15) . . ?
C1S C2S Cl1S 117.8(15) . . ?
C2S C3S C4S 120.0 . . ?
C2S C3S H3S 120.0 . . ?
C4S C3S H3S 120.0 . . ?
C5S C4S C3S 120.0 . . ?
C5S C4S H4S 120.0 . . ?
C3S C4S H4S 120.0 . . ?
C4S C5S C6S 120.0 . . ?
C4S C5S Cl3S 121.0(12) . . ?
C6S C5S Cl3S 118.9(12) . . ?
C5S C6S C1S 120.0 . . ?
C5S C6S H6S 120.0 . . ?
C1S C6S H6S 120.0 . . ?
C6U C1U F1U 117.5(15) . . ?
C6U C1U C2U 122.3(14) . . ?
F1U C1U C2U 120.3(15) . . ?
C1U C2U C3U 115.7(15) . . ?
C1U C2U H2U 122.1 . . ?
C3U C2U H2U 122.1 . . ?
C4U C3U C2U 122.0(17) . . ?
C4U C3U H3U 119.0 . . ?
C2U C3U H3U 119.0 . . ?
C3U C4U C5U 120.2(18) . . ?
C3U C4U H4U 119.9 . . ?
C5U C4U H4U 119.9 . . ?
C4U C5U C6U 118.6(17) . . ?
C4U C5U H5U 120.7 . . ?
C6U C5U H5U 120.7 . . ?
C1U C6U F2U 122.2(17) . . ?
C1U C6U C5U 121.1(16) . . ?
F2U C6U C5U 116.3(17) . . ?
C6U' C1U' F1U' 117.1(14) . . ?
C6U' C1U' C2U' 122.4(14) . . ?
F1U' C1U' C2U' 120.5(14) . . ?
C1U' C2U' C3U' 115.7(14) . . ?
C1U' C2U' H2U' 122.1 . . ?
C3U' C2U' H2U' 122.1 . . ?
C4U' C3U' C2U' 121.7(16) . . ?
C4U' C3U' H3U' 119.1 . . ?
C2U' C3U' H3U' 119.1 . . ?
C3U' C4U' C5U' 120.5(18) . . ?
C3U' C4U' H4U' 119.8 . . ?
C5U' C4U' H4U' 119.8 . . ?
C4U' C5U' C6U' 118.5(17) . . ?
C4U' C5U' H5U' 120.8 . . ?
C6U' C5U' H5U' 120.8 . . ?
C1U' C6U' F2U' 122.1(16) . . ?
C1U' C6U' C5U' 121.1(15) . . ?
F2U' C6U' C5U' 116.8(16) . . ?
C2T C1T C6T 120.0 . . ?
C2T C1T F1T 129.3(10) . . ?
C6T C1T F1T 110.7(10) . . ?
C3T C2T C1T 120.0 . . ?
C3T C2T H2T 120.0 . . ?
C1T C2T H2T 120.0 . . ?
C2T C3T C4T 120.0 . . ?
C2T C3T H3T 120.0 . . ?
C4T C3T H3T 120.0 . . ?
C3T C4T C5T 120.0 . . ?
C3T C4T H4T 120.0 . . ?
C5T C4T H4T 120.0 . . ?
C6T C5T C4T 120.0 . . ?
C6T C5T H5T 120.0 . . ?
C4T C5T H5T 120.0 . . ?
F2T C6T C5T 129.6(11) . . ?
F2T C6T C1T 110.3(11) . . ?
C5T C6T C1T 120.0 . . ?
C2T' C1T' C6T' 119.8(5) . . ?
C2T' C1T' F1T' 130.0(11) . . ?
C6T' C1T' F1T' 109.9(10) . . ?
C1T' C2T' C3T' 120.0(6) . . ?
C1T' C2T' H2T' 120.0 . . ?
C3T' C2T' H2T' 120.0 . . ?
C4T' C3T' C2T' 119.9(6) . . ?
C4T' C3T' H3T' 120.0 . . ?
C2T' C3T' H3T' 120.0 . . ?
C5T' C4T' C3T' 119.9(6) . . ?
C5T' C4T' H4T' 120.1 . . ?
C3T' C4T' H4T' 120.1 . . ?
C6T' C5T' C4T' 119.9(6) . . ?
C6T' C5T' H5T' 120.0 . . ?
C4T' C5T' H5T' 120.0 . . ?
F2T' C6T' C5T' 129.5(12) . . ?
F2T' C6T' C1T' 110.0(12) . . ?
C5T' C6T' C1T' 120.0(6) . . ?
H1W O1W H2W 108.4(14) . . ?
C2S' C1S' C6S' 120.0 . . ?
C2S' C1S' Cl2' 118.0(9) . . ?
C6S' C1S' Cl2' 122.0(9) . . ?
C1S' C2S' C3S' 120.0 . . ?
C1S' C2S' Cl3' 121.7(10) . . ?
C3S' C2S' Cl3' 118.2(10) . . ?
C4S' C3S' C2S' 120.0 . . ?
C4S' C3S' H3S' 120.0 . . ?
C2S' C3S' H3S' 120.0 . . ?
C3S' C4S' C5S' 120.0 . . ?
C3S' C4S' Cl1' 124.0(10) . . ?
C5S' C4S' Cl1' 115.7(10) . . ?
C6S' C5S' C4S' 120.0 . . ?
C6S' C5S' H5S' 120.0 . . ?
C4S' C5S' H5S' 120.0 . . ?
C5S' C6S' C1S' 120.0 . . ?
C5S' C6S' H6S' 120.0 . . ?
C1S' C6S' H6S' 120.0 . . ?

loop_
_geom_bond_atom_site_label_1
_geom_bond_atom_site_label_2
_geom_bond_distance
_geom_bond_site_symmetry_2
_geom_bond_publ_flag
C2 C1 1.366(11) . ?
C2 C3 1.426(11) . ?
C2 H2 0.9500 . ?
N3 C56 1.388(9) . ?
N3 C53 1.402(9) . ?
N3 H3A 0.8800 . ?
O3 C50 1.361(11) . ?
O3 C51 1.478(12) . ?
C3 C4 1.376(11) . ?
C3 H3 0.9500 . ?
N4 C82 1.401(9) . ?
N4 C79 1.408(9) . ?
N4 H4 0.8800 . ?
N5 C12 1.265(10) . ?
N5 C9 1.417(10) . ?
O4 C50 1.211(12) . ?
C4 N1 1.398(9) . ?
C4 C5 1.547(10) . ?
O5 C76 1.332(11) . ?
O5 C77 1.616(13) . ?
C5 C27 1.524(11) . ?
C5 C6 1.554(10) . ?
C5 C21 1.593(10) . ?
N6 C38 1.261(11) . ?
N6 C35 1.419(9) . ?
O6 C76 1.216(10) . ?
C6 C7 1.405(10) . ?
C6 C11 1.413(10) . ?
N7 C64 1.234(11) . ?
N7 C61 1.434(10) . ?
O7 C102 1.368(11) . ?
O7 C103 1.513(12) . ?
C7 C8 1.412(11) . ?
C7 H7 0.9500 . ?
N8 C90 1.234(11) . ?
N8 C87 1.445(10) . ?
O8 C102 1.220(10) . ?
C8 C9 1.398(11) . ?
C8 H8 0.9500 . ?
N9 C109 1.388(10) . ?
N9 C106 1.399(10) . ?
N9 H9 0.8800 . ?
N10 C112 1.395(10) . ?
N10 C115 1.418(10) . ?
N10 H10J 0.8800 . ?
C9 C10 1.415(11) . ?
C10 C11 1.408(10) . ?
C10 H10 0.9500 . ?
N11 C118 1.390(10) . ?
N11 C121 1.399(10) . ?
N11 H11G 0.8800 . ?
C11 H11 0.9500 . ?
N12 C124 1.390(10) . ?
N12 C127 1.399(9) . ?
N12 H12G 0.8800 . ?
C12 C13 1.451(11) . ?
C12 H12 0.9500 . ?
C13 C14 1.198(10) . ?
C1 N1 1.408(9) . ?
C1 C83 1.543(10) . ?
N1 H1 0.8800 . ?
O1 C24 1.362(10) . ?
O1 C25 1.464(10) . ?
N2 C30 1.385(9) . ?
N2 C27 1.397(9) . ?
N2 H2B 0.8800 . ?
O2 C24 1.226(10) . ?
C14 C15 1.444(11) . ?
C15 C20 1.411(11) . ?
C15 C16 1.419(11) . ?
C16 C17 1.389(11) . ?
C16 H16 0.9500 . ?
C17 C18 1.372(10) . ?
C17 H17 0.9500 . ?
C18 C19 1.409(11) . ?
C18 C105 1.579(10) . ?
C19 C20 1.367(11) . ?
C19 H19 0.9500 . ?
C20 H20 0.9500 . ?
C21 C22 1.541(11) . ?
C21 H21A 0.9900 . ?
C21 H21B 0.9900 . ?
C22 C23 1.560(11) . ?
C22 H22A 0.9900 . ?
C22 H22B 0.9900 . ?
C23 C24 1.506(12) . ?
C23 H23A 0.9900 . ?
C23 H23B 0.9900 . ?
C25 C26 1.518(13) . ?
C25 H25A 0.9900 . ?
C25 H25B 0.9900 . ?
C26 H26A 0.9800 . ?
C26 H26B 0.9800 . ?
C26 H26C 0.9800 . ?
C27 C28 1.399(10) . ?
C28 C29 1.411(11) . ?
C28 H28 0.9500 . ?
C29 C30 1.406(10) . ?
C29 H29 0.9500 . ?
C30 C31 1.521(11) . ?
C31 C53 1.541(10) . ?
C31 C32 1.565(10) . ?
C31 C47 1.576(11) . ?
C32 C37 1.400(10) . ?
C32 C33 1.413(10) . ?
C33 C34 1.396(10) . ?
C33 H33 0.9500 . ?
C34 C35 1.429(11) . ?
C34 H34 0.9500 . ?
C35 C36 1.418(11) . ?
C36 C37 1.388(11) . ?
C36 H36 0.9500 . ?
C37 H37 0.9500 . ?
C38 C39 1.419(12) . ?
C38 H38 0.9500 . ?
C39 C40 1.211(11) . ?
C40 C41 1.461(12) . ?
C41 C46 1.416(12) . ?
C41 C42 1.417(12) . ?
C42 C43 1.388(11) . ?
C42 H42 0.9500 . ?
C43 C44 1.438(11) . ?
C43 H43 0.9500 . ?
C44 C45 1.413(11) . ?
C44 C110 1.564(10) . ?
C45 C46 1.403(11) . ?
C45 H45 0.9500 . ?
C46 H46 0.9500 . ?
C47 C48 1.514(11) . ?
C47 H47A 0.9900 . ?
C47 H47B 0.9900 . ?
C48 C49 1.560(11) . ?
C48 H48A 0.9900 . ?
C48 H48B 0.9900 . ?
C49 C50 1.489(14) . ?
C49 H49A 0.9900 . ?
C49 H49B 0.9900 . ?
C51 C52 1.541(18) . ?
C51 H51A 0.9900 . ?
C51 H51B 0.9900 . ?
C52 H52A 0.9800 . ?
C52 H52B 0.9800 . ?
C52 H52C 0.9800 . ?
C53 C54 1.362(11) . ?
C54 C55 1.440(11) . ?
C54 H54 0.9500 . ?
C55 C56 1.377(11) . ?
C55 H55 0.9500 . ?
C56 C57 1.541(11) . ?
C57 C79 1.517(11) . ?
C57 C73 1.568(10) . ?
C57 C58 1.573(10) . ?
C58 C59 1.398(11) . ?
C58 C63 1.410(11) . ?
C59 C60 1.408(11) . ?
C59 H59 0.9500 . ?
C60 C61 1.409(11) . ?
C60 H60 0.9500 . ?
C61 C62 1.391(11) . ?
C62 C63 1.405(10) . ?
C62 H62 0.9500 . ?
C63 H63 0.9500 . ?
C64 C65 1.451(13) . ?
C64 H64 0.9500 . ?
C65 C66 1.195(11) . ?
C66 C67 1.458(11) . ?
C67 C68 1.403(12) . ?
C67 C72 1.419(11) . ?
C68 C69 1.404(11) . ?
C68 H68 0.9500 . ?
C69 C70 1.398(11) . ?
C69 H69 0.9500 . ?
C70 C71 1.415(11) . ?
C70 C116 1.575(10) . ?
C71 C72 1.395(10) . ?
C71 H71 0.9500 . ?
C72 H72 0.9500 . ?
C73 C74 1.558(10) . ?
C73 H73A 0.9900 . ?
C73 H73B 0.9900 . ?
C74 C75 1.532(11) . ?
C74 H74A 0.9900 . ?
C74 H74B 0.9900 . ?
C75 C76 1.519(12) . ?
C75 H75A 0.9900 . ?
C75 H75B 0.9900 . ?
C77 C78 1.375(17) . ?
C77 H77A 0.9900 . ?
C77 H77B 0.9900 . ?
C78 H78A 0.9800 . ?
C78 H78B 0.9800 . ?
C78 H78C 0.9800 . ?
C79 C80 1.391(10) . ?
C80 C81 1.395(11) . ?
C80 H80 0.9500 . ?
C81 C82 1.392(10) . ?
C81 H81 0.9500 . ?
C82 C83 1.537(11) . ?
C83 C84 1.552(10) . ?
C83 C99 1.556(10) . ?
C84 C85 1.402(10) . ?
C84 C89 1.415(11) . ?
C85 C86 1.409(11) . ?
C85 H85 0.9500 . ?
C86 C87 1.406(11) . ?
C86 H86 0.9500 . ?
C87 C88 1.410(11) . ?
C88 C89 1.390(11) . ?
C88 H88 0.9500 . ?
C89 H89 0.9500 . ?
C90 C91 1.421(12) . ?
C90 H90 0.9500 . ?
C91 C92 1.229(11) . ?
C92 C93 1.441(11) . ?
C93 C94 1.418(11) . ?
C93 C98 1.421(11) . ?
C94 C95 1.385(11) . ?
C94 H94 0.9500 . ?
C95 C96 1.420(11) . ?
C95 H95 0.9500 . ?
C96 C97 1.407(10) . ?
C96 C122 1.557(10) . ?
C97 C98 1.399(10) . ?
C97 H97 0.9500 . ?
C98 H98 0.9500 . ?
C99 C100 1.537(11) . ?
C99 H99A 0.9900 . ?
C99 H99B 0.9900 . ?
C100 C101 1.519(11) . ?
C100 H10A 0.9900 . ?
C100 H10B 0.9900 . ?
C101 C102 1.516(12) . ?
C101 H10C 0.9900 . ?
C101 H10D 0.9900 . ?
C103 C104 1.427(15) . ?
C103 H10E 0.9900 . ?
C103 H10F 0.9900 . ?
C104 H10G 0.9800 . ?
C104 H10H 0.9800 . ?
C104 H10I 0.9800 . ?
C105 C106 1.525(11) . ?
C105 C127 1.546(11) . ?
C105 C128 1.568(10) . ?
C106 C107 1.382(10) . ?
C107 C108 1.432(11) . ?
C107 H107 0.9500 . ?
C108 C109 1.386(10) . ?
C108 H108 0.9500 . ?
C109 C110 1.527(11) . ?
C110 C112 1.545(11) . ?
C110 C111 1.546(11) . ?
C111 H11A 0.9800 . ?
C111 H11B 0.9800 . ?
C111 H11C 0.9800 . ?
C112 C113 1.378(11) . ?
C113 C114 1.471(12) . ?
C113 H113 0.9500 . ?
C114 C115 1.371(11) . ?
C114 H114 0.9500 . ?
C115 C116 1.519(11) . ?
C116 C118 1.515(12) . ?
C116 C117 1.567(11) . ?
C117 H11D 0.9800 . ?
C117 H11E 0.9800 . ?
C117 H11F 0.9800 . ?
C118 C119 1.401(11) . ?
C119 C120 1.433(12) . ?
C119 H119 0.9500 . ?
C120 C121 1.407(11) . ?
C120 H120 0.9500 . ?
C121 C122 1.514(11) . ?
C122 C124 1.539(10) . ?
C122 C123 1.569(11) . ?
C123 H12A 0.9800 . ?
C123 H12B 0.9800 . ?
C123 H12C 0.9800 . ?
C124 C125 1.378(11) . ?
C125 C126 1.410(11) . ?
C125 H125 0.9500 . ?
C126 C127 1.382(11) . ?
C126 H126 0.9500 . ?
C128 H12D 0.9800 . ?
C128 H12E 0.9800 . ?
C128 H12F 0.9800 . ?
Cl1R C4R 1.732(11) . ?
Cl2R C2R 1.778(12) . ?
Cl3R C5R 1.742(12) . ?
C1R C2R 1.3900 . ?
C1R C6R 1.3900 . ?
C1R H1R 0.9500 . ?
C2R C3R 1.3900 . ?
C3R C4R 1.3900 . ?
C3R H3R 0.9500 . ?
C4R C5R 1.3900 . ?
C5R C6R 1.3900 . ?
C6R H6R 0.9500 . ?
F1A C4A 1.493(13) . ?
F2A C3A 1.408(14) . ?
C1A C6A 1.343(15) . ?
C1A C2A 1.431(16) . ?
C1A C7A 1.582(18) . ?
C2A C3A 1.395(16) . ?
C2A H2A 0.9500 . ?
C3A C4A 1.393(17) . ?
C4A C5A 1.418(17) . ?
C5A C6A 1.455(16) . ?
C5A H5A 0.9500 . ?
C6A H6A 0.9500 . ?
C7A N1A 0.989(12) . ?
C1S C2S 1.3900 . ?
C1S C6S 1.3900 . ?
C1S Cl2S 1.761(16) . ?
C2S C3S 1.3900 . ?
C2S Cl1S 1.68(2) . ?
C3S C4S 1.3900 . ?
C3S H3S 0.9500 . ?
C4S C5S 1.3900 . ?
C4S H4S 0.9500 . ?
C5S C6S 1.3900 . ?
C5S Cl3S 1.824(14) . ?
C6S H6S 0.9500 . ?
F1U C1U 1.370(15) . ?
F2U C6U 1.374(17) . ?
C1U C6U 1.352(19) . ?
C1U C2U 1.390(19) . ?
C2U C3U 1.43(2) . ?
C2U H2U 0.9500 . ?
C3U C4U 1.37(3) . ?
C3U H3U 0.9500 . ?
C4U C5U 1.38(3) . ?
C4U H4U 0.9500 . ?
C5U C6U 1.40(2) . ?
C5U H5U 0.9500 . ?
F1U' C1U' 1.370(14) . ?
F2U' C6U' 1.374(17) . ?
C1U' C6U' 1.353(19) . ?
C1U' C2U' 1.391(19) . ?
C2U' C3U' 1.43(2) . ?
C2U' H2U' 0.9500 . ?
C3U' C4U' 1.37(3) . ?
C3U' H3U' 0.9500 . ?
C4U' C5U' 1.38(3) . ?
C4U' H4U' 0.9500 . ?
C5U' C6U' 1.40(2) . ?
C5U' H5U' 0.9500 . ?
F1T C1T 1.460(16) . ?
F2T C6T 1.342(15) . ?
C1T C2T 1.3900 . ?
C1T C6T 1.3900 . ?
C2T C3T 1.3900 . ?
C2T H2T 0.9500 . ?
C3T C4T 1.3900 . ?
C3T H3T 0.9500 . ?
C4T C5T 1.3900 . ?
C4T H4T 0.9500 . ?
C5T C6T 1.3900 . ?
C5T H5T 0.9500 . ?
F1T' C1T' 1.462(16) . ?
F2T' C6T' 1.341(15) . ?
C1T' C2T' 1.390(5) . ?
C1T' C6T' 1.392(5) . ?
C2T' C3T' 1.393(5) . ?
C2T' H2T' 0.9500 . ?
C3T' C4T' 1.390(5) . ?
C3T' H3T' 0.9500 . ?
C4T' C5T' 1.389(5) . ?
C4T' H4T' 0.9500 . ?
C5T' C6T' 1.389(5) . ?
C5T' H5T' 0.9500 . ?
O1W H1W 0.831(5) . ?
O1W H2W 0.831(5) . ?
C1S' C2S' 1.3900 . ?
C1S' C6S' 1.3900 . ?
C1S' Cl2' 1.754(12) . ?
C2S' C3S' 1.3900 . ?
C2S' Cl3' 1.709(14) . ?
C3S' C4S' 1.3900 . ?
C3S' H3S' 0.9500 . ?
C4S' C5S' 1.3900 . ?
C4S' Cl1' 1.673(13) . ?
C5S' C6S' 1.3900 . ?
C5S' H5S' 0.9500 . ?
C6S' H6S' 0.9500 . ?

loop_
_geom_torsion_atom_site_label_1
_geom_torsion_atom_site_label_2
_geom_torsion_atom_site_label_3
_geom_torsion_atom_site_label_4
_geom_torsion
_geom_torsion_site_symmetry_1
_geom_torsion_site_symmetry_2
_geom_torsion_site_symmetry_3
_geom_torsion_site_symmetry_4
_geom_torsion_publ_flag
C1 C2 C3 C4 0.0(9) . . . . ?
C2 C3 C4 N1 0.2(8) . . . . ?
C2 C3 C4 C5 176.5(7) . . . . ?
C3 C4 C5 C27 124.1(8) . . . . ?
N1 C4 C5 C27 -60.0(8) . . . . ?
C3 C4 C5 C6 -113.0(9) . . . . ?
N1 C4 C5 C6 62.9(8) . . . . ?
C3 C4 C5 C21 7.2(11) . . . . ?
N1 C4 C5 C21 -176.9(6) . . . . ?
C27 C5 C6 C7 143.0(7) . . . . ?
C4 C5 C6 C7 22.0(9) . . . . ?
C21 C5 C6 C7 -98.0(8) . . . . ?
C27 C5 C6 C11 -36.9(9) . . . . ?
C4 C5 C6 C11 -157.8(7) . . . . ?
C21 C5 C6 C11 82.1(8) . . . . ?
C11 C6 C7 C8 4.1(11) . . . . ?
C5 C6 C7 C8 -175.8(7) . . . . ?
C6 C7 C8 C9 -2.0(12) . . . . ?
C7 C8 C9 C10 -1.6(12) . . . . ?
C7 C8 C9 N5 177.5(7) . . . . ?
C12 N5 C9 C8 155.8(9) . . . . ?
C12 N5 C9 C10 -25.2(13) . . . . ?
C8 C9 C10 C11 3.0(12) . . . . ?
N5 C9 C10 C11 -176.0(8) . . . . ?
C9 C10 C11 C6 -0.8(11) . . . . ?
C7 C6 C11 C10 -2.7(11) . . . . ?
C5 C6 C11 C10 177.2(7) . . . . ?
C9 N5 C12 C13 -179.1(8) . . . . ?
C3 C2 C1 N1 -0.1(8) . . . . ?
C3 C2 C1 C83 -173.1(7) . . . . ?
C3 C4 N1 C1 -0.2(8) . . . . ?
C5 C4 N1 C1 -177.1(6) . . . . ?
C2 C1 N1 C4 0.2(8) . . . . ?
C83 C1 N1 C4 174.1(6) . . . . ?
C20 C15 C16 C17 4.9(13) . . . . ?
C14 C15 C16 C17 -178.5(8) . . . . ?
C15 C16 C17 C18 -2.1(14) . . . . ?
C16 C17 C18 C19 -1.4(13) . . . . ?
C16 C17 C18 C105 174.8(8) . . . . ?
C17 C18 C19 C20 1.8(13) . . . . ?
C105 C18 C19 C20 -174.5(8) . . . . ?
C18 C19 C20 C15 1.3(14) . . . . ?
C16 C15 C20 C19 -4.5(13) . . . . ?
C14 C15 C20 C19 179.0(8) . . . . ?
C27 C5 C21 C22 168.1(6) . . . . ?
C4 C5 C21 C22 -74.1(8) . . . . ?
C6 C5 C21 C22 46.3(9) . . . . ?
C5 C21 C22 C23 166.5(6) . . . . ?
C21 C22 C23 C24 174.2(7) . . . . ?
C25 O1 C24 O2 1.2(11) . . . . ?
C25 O1 C24 C23 178.8(7) . . . . ?
C22 C23 C24 O2 -16.5(11) . . . . ?
C22 C23 C24 O1 166.1(6) . . . . ?
C24 O1 C25 C26 87.7(8) . . . . ?
C30 N2 C27 C28 -3.4(8) . . . . ?
C30 N2 C27 C5 177.3(6) . . . . ?
C4 C5 C27 N2 90.4(8) . . . . ?
C6 C5 C27 N2 -31.3(9) . . . . ?
C21 C5 C27 N2 -151.5(6) . . . . ?
C4 C5 C27 C28 -88.7(9) . . . . ?
C6 C5 C27 C28 149.6(7) . . . . ?
C21 C5 C27 C28 29.4(10) . . . . ?
N2 C27 C28 C29 1.5(8) . . . . ?
C5 C27 C28 C29 -179.3(7) . . . . ?
C27 C28 C29 C30 0.8(8) . . . . ?
C27 N2 C30 C29 3.9(8) . . . . ?
C27 N2 C30 C31 -178.7(6) . . . . ?
C28 C29 C30 N2 -2.8(8) . . . . ?
C28 C29 C30 C31 180.0(7) . . . . ?
N2 C30 C31 C53 -87.8(8) . . . . ?
C29 C30 C31 C53 88.9(9) . . . . ?
N2 C30 C31 C32 32.7(9) . . . . ?
C29 C30 C31 C32 -150.5(7) . . . . ?
N2 C30 C31 C47 152.3(6) . . . . ?
C29 C30 C31 C47 -30.9(10) . . . . ?
C30 C31 C32 C37 -137.9(7) . . . . ?
C53 C31 C32 C37 -16.8(10) . . . . ?
C47 C31 C32 C37 102.6(8) . . . . ?
C30 C31 C32 C33 44.7(9) . . . . ?
C53 C31 C32 C33 165.7(7) . . . . ?
C47 C31 C32 C33 -74.9(9) . . . . ?
C37 C32 C33 C34 3.1(11) . . . . ?
C31 C32 C33 C34 -179.3(7) . . . . ?
C32 C33 C34 C35 1.9(12) . . . . ?
C38 N6 C35 C36 158.4(8) . . . . ?
C38 N6 C35 C34 -26.4(13) . . . . ?
C33 C34 C35 C36 -7.1(12) . . . . ?
C33 C34 C35 N6 177.7(8) . . . . ?
N6 C35 C36 C37 -176.8(7) . . . . ?
C34 C35 C36 C37 7.6(12) . . . . ?
C35 C36 C37 C32 -2.6(13) . . . . ?
C33 C32 C37 C36 -2.8(11) . . . . ?
C31 C32 C37 C36 179.8(7) . . . . ?
C35 N6 C38 C39 -174.9(8) . . . . ?
C46 C41 C42 C43 -2.7(13) . . . . ?
C40 C41 C42 C43 177.0(8) . . . . ?
C41 C42 C43 C44 4.8(13) . . . . ?
C42 C43 C44 C45 -5.0(12) . . . . ?
C42 C43 C44 C110 -179.4(8) . . . . ?
C43 C44 C45 C46 3.1(12) . . . . ?
C110 C44 C45 C46 177.4(7) . . . . ?
C44 C45 C46 C41 -1.1(13) . . . . ?
C42 C41 C46 C45 0.8(13) . . . . ?
C40 C41 C46 C45 -178.9(8) . . . . ?
C30 C31 C47 C48 -165.0(6) . . . . ?
C53 C31 C47 C48 74.9(8) . . . . ?
C32 C31 C47 C48 -44.4(9) . . . . ?
C31 C47 C48 C49 -177.4(6) . . . . ?
C47 C48 C49 C50 -174.9(8) . . . . ?
C51 O3 C50 O4 -0.4(18) . . . . ?
C51 O3 C50 C49 -177.5(9) . . . . ?
C48 C49 C50 O4 -1.1(17) . . . . ?
C48 C49 C50 O3 175.9(8) . . . . ?
C50 O3 C51 C52 -169.7(10) . . . . ?
C56 N3 C53 C54 -0.4(8) . . . . ?
C56 N3 C53 C31 176.7(6) . . . . ?
C30 C31 C53 C54 -124.1(9) . . . . ?
C32 C31 C53 C54 114.4(9) . . . . ?
C47 C31 C53 C54 -4.6(11) . . . . ?
C30 C31 C53 N3 59.7(8) . . . . ?
C32 C31 C53 N3 -61.7(9) . . . . ?
C47 C31 C53 N3 179.2(6) . . . . ?
N3 C53 C54 C55 0.6(8) . . . . ?
C31 C53 C54 C55 -176.0(7) . . . . ?
C53 C54 C55 C56 -0.6(9) . . . . ?
C54 C55 C56 N3 0.3(8) . . . . ?
C54 C55 C56 C57 174.6(7) . . . . ?
C53 N3 C56 C55 0.0(8) . . . . ?
C53 N3 C56 C57 -174.9(6) . . . . ?
C55 C56 C57 C79 123.0(8) . . . . ?
N3 C56 C57 C79 -63.5(8) . . . . ?
C55 C56 C57 C73 2.4(11) . . . . ?
N3 C56 C57 C73 175.9(6) . . . . ?
C55 C56 C57 C58 -112.9(9) . . . . ?
N3 C56 C57 C58 60.7(9) . . . . ?
C79 C57 C58 C59 149.8(7) . . . . ?
C56 C57 C58 C59 27.8(9) . . . . ?
C73 C57 C58 C59 -86.5(8) . . . . ?
C79 C57 C58 C63 -33.2(9) . . . . ?
C56 C57 C58 C63 -155.2(7) . . . . ?
C73 C57 C58 C63 90.4(8) . . . . ?
C63 C58 C59 C60 4.0(11) . . . . ?
C57 C58 C59 C60 -179.0(7) . . . . ?
C58 C59 C60 C61 -1.4(12) . . . . ?
C59 C60 C61 C62 -1.1(12) . . . . ?
C59 C60 C61 N7 176.7(7) . . . . ?
C64 N7 C61 C62 -4.4(14) . . . . ?
C64 N7 C61 C60 178.1(9) . . . . ?
C60 C61 C62 C63 0.9(12) . . . . ?
N7 C61 C62 C63 -176.7(7) . . . . ?
C61 C62 C63 C58 1.9(12) . . . . ?
C59 C58 C63 C62 -4.2(11) . . . . ?
C57 C58 C63 C62 178.8(7) . . . . ?
C61 N7 C64 C65 178.1(8) . . . . ?
C72 C67 C68 C69 2.6(12) . . . . ?
C66 C67 C68 C69 -177.0(8) . . . . ?
C67 C68 C69 C70 0.1(13) . . . . ?
C68 C69 C70 C71 -2.0(12) . . . . ?
C68 C69 C70 C116 179.7(7) . . . . ?
C69 C70 C71 C72 1.3(11) . . . . ?
C116 C70 C71 C72 179.5(7) . . . . ?
C70 C71 C72 C67 1.4(11) . . . . ?
C68 C67 C72 C71 -3.3(12) . . . . ?
C66 C67 C72 C71 176.3(7) . . . . ?
C79 C57 C73 C74 61.9(8) . . . . ?
C56 C57 C73 C74 -178.9(6) . . . . ?
C58 C57 C73 C74 -62.7(8) . . . . ?
C57 C73 C74 C75 169.4(6) . . . . ?
C73 C74 C75 C76 164.4(7) . . . . ?
C77 O5 C76 O6 -11.5(14) . . . . ?
C77 O5 C76 C75 164.1(8) . . . . ?
C74 C75 C76 O6 -0.3(13) . . . . ?
C74 C75 C76 O5 -175.8(7) . . . . ?
C76 O5 C77 C78 93.4(11) . . . . ?
C82 N4 C79 C80 -2.5(7) . . . . ?
C82 N4 C79 C57 179.0(6) . . . . ?
C56 C57 C79 C80 -93.5(9) . . . . ?
C73 C57 C79 C80 23.6(11) . . . . ?
C58 C57 C79 C80 144.9(7) . . . . ?
C56 C57 C79 N4 84.6(8) . . . . ?
C73 C57 C79 N4 -158.4(6) . . . . ?
C58 C57 C79 N4 -37.0(9) . . . . ?
N4 C79 C80 C81 0.9(8) . . . . ?
C57 C79 C80 C81 179.1(7) . . . . ?
C79 C80 C81 C82 1.1(8) . . . . ?
C80 C81 C82 N4 -2.6(8) . . . . ?
C80 C81 C82 C83 177.4(7) . . . . ?
C79 N4 C82 C81 3.2(7) . . . . ?
C79 N4 C82 C83 -176.9(6) . . . . ?
C81 C82 C83 C1 95.1(9) . . . . ?
N4 C82 C83 C1 -84.9(8) . . . . ?
C81 C82 C83 C84 -143.1(7) . . . . ?
N4 C82 C83 C84 37.0(8) . . . . ?
C81 C82 C83 C99 -21.7(10) . . . . ?
N4 C82 C83 C99 158.3(6) . . . . ?
C2 C1 C83 C82 -127.3(8) . . . . ?
N1 C1 C83 C82 60.6(8) . . . . ?
C2 C1 C83 C84 109.8(9) . . . . ?
N1 C1 C83 C84 -62.3(9) . . . . ?
C2 C1 C83 C99 -8.3(11) . . . . ?
N1 C1 C83 C99 179.6(6) . . . . ?
C82 C83 C84 C85 35.1(9) . . . . ?
C1 C83 C84 C85 157.6(7) . . . . ?
C99 C83 C84 C85 -86.4(9) . . . . ?
C82 C83 C84 C89 -149.3(7) . . . . ?
C1 C83 C84 C89 -26.8(10) . . . . ?
C99 C83 C84 C89 89.2(8) . . . . ?
C89 C84 C85 C86 4.2(11) . . . . ?
C83 C84 C85 C86 179.9(7) . . . . ?
C84 C85 C86 C87 -0.8(12) . . . . ?
C85 C86 C87 C88 -3.7(13) . . . . ?
C85 C86 C87 N8 179.5(8) . . . . ?
C90 N8 C87 C86 -10.0(16) . . . . ?
C90 N8 C87 C88 173.2(10) . . . . ?
C86 C87 C88 C89 4.7(13) . . . . ?
N8 C87 C88 C89 -178.2(8) . . . . ?
C87 C88 C89 C84 -1.3(13) . . . . ?
C85 C84 C89 C88 -3.1(12) . . . . ?
C83 C84 C89 C88 -178.9(7) . . . . ?
C87 N8 C90 C91 -174.8(9) . . . . ?
C98 C93 C94 C95 2.8(12) . . . . ?
C92 C93 C94 C95 -176.4(7) . . . . ?
C93 C94 C95 C96 -0.7(12) . . . . ?
C94 C95 C96 C97 -2.2(11) . . . . ?
C94 C95 C96 C122 179.0(7) . . . . ?
C95 C96 C97 C98 2.9(11) . . . . ?
C122 C96 C97 C98 -178.3(7) . . . . ?
C96 C97 C98 C93 -0.9(12) . . . . ?
C94 C93 C98 C97 -2.0(11) . . . . ?
C92 C93 C98 C97 177.2(7) . . . . ?
C82 C83 C99 C100 -58.6(9) . . . . ?
C1 C83 C99 C100 -178.2(7) . . . . ?
C84 C83 C99 C100 63.7(9) . . . . ?
C83 C99 C100 C101 -172.8(7) . . . . ?
C99 C100 C101 C102 -171.2(7) . . . . ?
C103 O7 C102 O8 -6.0(14) . . . . ?
C103 O7 C102 C101 -175.7(8) . . . . ?
C100 C101 C102 O8 3.0(13) . . . . ?
C100 C101 C102 O7 172.4(7) . . . . ?
C102 O7 C103 C104 -76.0(12) . . . . ?
C17 C18 C105 C106 -101.0(9) . . . . ?
C19 C18 C105 C106 75.1(9) . . . . ?
C17 C18 C105 C127 21.2(10) . . . . ?
C19 C18 C105 C127 -162.8(7) . . . . ?
C17 C18 C105 C128 139.4(8) . . . . ?
C19 C18 C105 C128 -44.6(10) . . . . ?
C109 N9 C106 C107 1.9(8) . . . . ?
C109 N9 C106 C105 -171.7(6) . . . . ?
C127 C105 C106 C107 104.9(8) . . . . ?
C128 C105 C106 C107 -14.5(10) . . . . ?
C18 C105 C106 C107 -134.3(8) . . . . ?
C127 C105 C106 N9 -83.3(8) . . . . ?
C128 C105 C106 N9 157.4(6) . . . . ?
C18 C105 C106 N9 37.6(8) . . . . ?
N9 C106 C107 C108 -1.3(8) . . . . ?
C105 C106 C107 C108 171.5(7) . . . . ?
C106 C107 C108 C109 0.2(8) . . . . ?
C107 C108 C109 N9 1.0(8) . . . . ?
C107 C108 C109 C110 -174.9(7) . . . . ?
C106 N9 C109 C108 -1.8(8) . . . . ?
C106 N9 C109 C110 174.5(6) . . . . ?
C108 C109 C110 C112 -98.9(9) . . . . ?
N9 C109 C110 C112 85.7(8) . . . . ?
C108 C109 C110 C111 22.2(11) . . . . ?
N9 C109 C110 C111 -153.1(6) . . . . ?
C108 C109 C110 C44 140.0(8) . . . . ?
N9 C109 C110 C44 -35.3(9) . . . . ?
C45 C44 C110 C109 142.3(7) . . . . ?
C43 C44 C110 C109 -43.4(9) . . . . ?
C45 C44 C110 C112 21.2(10) . . . . ?
C43 C44 C110 C112 -164.5(7) . . . . ?
C45 C44 C110 C111 -96.8(8) . . . . ?
C43 C44 C110 C111 77.5(9) . . . . ?
C115 N10 C112 C113 0.6(8) . . . . ?
C115 N10 C112 C110 -177.1(6) . . . . ?
C109 C110 C112 C113 130.1(8) . . . . ?
C111 C110 C112 C113 7.1(11) . . . . ?
C44 C110 C112 C113 -109.8(9) . . . . ?
C109 C110 C112 N10 -52.8(9) . . . . ?
C111 C110 C112 N10 -175.7(6) . . . . ?
C44 C110 C112 N10 67.3(9) . . . . ?
N10 C112 C113 C114 -1.0(8) . . . . ?
C110 C112 C113 C114 176.4(7) . . . . ?
C112 C113 C114 C115 1.0(9) . . . . ?
C113 C114 C115 N10 -0.6(8) . . . . ?
C113 C114 C115 C116 -171.7(7) . . . . ?
C112 N10 C115 C114 0.0(8) . . . . ?
C112 N10 C115 C116 172.4(6) . . . . ?
C114 C115 C116 C118 -136.2(9) . . . . ?
N10 C115 C116 C118 53.7(9) . . . . ?
C114 C115 C116 C117 -14.7(11) . . . . ?
N10 C115 C116 C117 175.2(6) . . . . ?
C114 C115 C116 C70 101.6(9) . . . . ?
N10 C115 C116 C70 -68.5(9) . . . . ?
C69 C70 C116 C118 -146.2(7) . . . . ?
C71 C70 C116 C118 35.6(9) . . . . ?
C69 C70 C116 C115 -22.3(10) . . . . ?
C71 C70 C116 C115 159.5(7) . . . . ?
C69 C70 C116 C117 95.5(8) . . . . ?
C71 C70 C116 C117 -82.7(9) . . . . ?
C121 N11 C118 C119 3.5(8) . . . . ?
C121 N11 C118 C116 -175.8(6) . . . . ?
C115 C116 C118 N11 -81.9(8) . . . . ?
C117 C116 C118 N11 156.8(6) . . . . ?
C70 C116 C118 N11 40.2(9) . . . . ?
C115 C116 C118 C119 99.0(9) . . . . ?
C117 C116 C118 C119 -22.3(10) . . . . ?
C70 C116 C118 C119 -138.9(7) . . . . ?
N11 C118 C119 C120 -2.5(8) . . . . ?
C116 C118 C119 C120 176.7(7) . . . . ?
C118 C119 C120 C121 0.8(8) . . . . ?
C118 N11 C121 C120 -3.0(8) . . . . ?
C118 N11 C121 C122 173.9(6) . . . . ?
C119 C120 C121 N11 1.2(8) . . . . ?
C119 C120 C121 C122 -175.2(7) . . . . ?
N11 C121 C122 C124 84.2(8) . . . . ?
C120 C121 C122 C124 -100.0(9) . . . . ?
N11 C121 C122 C96 -39.1(9) . . . . ?
C120 C121 C122 C96 136.8(8) . . . . ?
N11 C121 C122 C123 -157.4(6) . . . . ?
C120 C121 C122 C123 18.5(11) . . . . ?
C97 C96 C122 C121 132.3(7) . . . . ?
C95 C96 C122 C121 -48.9(9) . . . . ?
C97 C96 C122 C124 8.5(10) . . . . ?
C95 C96 C122 C124 -172.7(7) . . . . ?
C97 C96 C122 C123 -109.2(8) . . . . ?
C95 C96 C122 C123 69.6(9) . . . . ?
C127 N12 C124 C125 -1.1(8) . . . . ?
C127 N12 C124 C122 -170.9(6) . . . . ?
C121 C122 C124 C125 144.1(8) . . . . ?
C96 C122 C124 C125 -93.4(9) . . . . ?
C123 C122 C124 C125 24.9(11) . . . . ?
C121 C122 C124 N12 -49.0(9) . . . . ?
C96 C122 C124 N12 73.4(9) . . . . ?
C123 C122 C124 N12 -168.3(6) . . . . ?
N12 C124 C125 C126 0.7(8) . . . . ?
C122 C124 C125 C126 169.0(7) . . . . ?
C124 C125 C126 C127 0.0(9) . . . . ?
C125 C126 C127 N12 -0.7(8) . . . . ?
C125 C126 C127 C105 -174.5(7) . . . . ?
C124 N12 C127 C126 1.1(8) . . . . ?
C124 N12 C127 C105 175.5(6) . . . . ?
C106 C105 C127 C126 -143.7(8) . . . . ?
C128 C105 C127 C126 -23.3(10) . . . . ?
C18 C105 C127 C126 96.1(9) . . . . ?
C106 C105 C127 N12 43.4(9) . . . . ?
C128 C105 C127 N12 163.8(6) . . . . ?
C18 C105 C127 N12 -76.7(8) . . . . ?
C6R C1R C2R C3R 0.0 . . . . ?
C6R C1R C2R Cl2R 179.2(9) . . . . ?
C1R C2R C3R C4R 0.0 . . . . ?
Cl2R C2R C3R C4R -179.2(9) . . . . ?
C2R C3R C4R C5R 0.0 . . . . ?
C2R C3R C4R Cl1R 179.5(11) . . . . ?
C3R C4R C5R C6R 0.0 . . . . ?
Cl1R C4R C5R C6R -179.5(12) . . . . ?
C3R C4R C5R Cl3R -179.6(9) . . . . ?
Cl1R C4R C5R Cl3R 0.9(10) . . . . ?
C4R C5R C6R C1R 0.0 . . . . ?
Cl3R C5R C6R C1R 179.6(9) . . . . ?
C2R C1R C6R C5R 0.0 . . . . ?
C6A C1A C2A C3A -2.5(16) . . . . ?
C7A C1A C2A C3A 177.8(9) . . . . ?
C1A C2A C3A C4A 1.8(16) . . . . ?
C1A C2A C3A F2A -177.0(9) . . . . ?
C2A C3A C4A C5A -2.2(17) . . . . ?
F2A C3A C4A C5A 176.7(10) . . . . ?
C2A C3A C4A F1A 177.9(9) . . . . ?
F2A C3A C4A F1A -3.3(16) . . . . ?
C3A C4A C5A C6A 2.8(18) . . . . ?
F1A C4A C5A C6A -177.2(9) . . . . ?
C2A C1A C6A C5A 3.2(16) . . . . ?
C7A C1A C6A C5A -177.1(9) . . . . ?
C4A C5A C6A C1A -3.3(17) . . . . ?
C6S C1S C2S C3S 0.0 . . . . ?
Cl2S C1S C2S C3S 178.7(14) . . . . ?
C6S C1S C2S Cl1S -171.0(17) . . . . ?
Cl2S C1S C2S Cl1S 7.6(17) . . . . ?
C1S C2S C3S C4S 0.0 . . . . ?
Cl1S C2S C3S C4S 170.7(18) . . . . ?
C2S C3S C4S C5S 0.0 . . . . ?
C3S C4S C5S C6S 0.0 . . . . ?
C3S C4S C5S Cl3S 178.2(14) . . . . ?
C4S C5S C6S C1S 0.0 . . . . ?
Cl3S C5S C6S C1S -178.2(14) . . . . ?
C2S C1S C6S C5S 0.0 . . . . ?
Cl2S C1S C6S C5S -178.8(13) . . . . ?
C6U C1U C2U C3U 4(7) . . . . ?
F1U C1U C2U C3U -177(4) . . . . ?
C1U C2U C3U C4U 1(5) . . . . ?
C2U C3U C4U C5U -3(4) . . . . ?
C3U C4U C5U C6U 1(5) . . . . ?
F1U C1U C6U F2U 3(7) . . . . ?
C2U C1U C6U F2U -178(5) . . . . ?
F1U C1U C6U C5U 175(4) . . . . ?
C2U C1U C6U C5U -6(8) . . . . ?
C4U C5U C6U C1U 3(6) . . . . ?
C4U C5U C6U F2U 176(3) . . . . ?
C6U' C1U' C2U' C3U' 4(5) . . . . ?
F1U' C1U' C2U' C3U' -178(3) . . . . ?
C1U' C2U' C3U' C4U' -4(4) . . . . ?
C2U' C3U' C4U' C5U' 2(3) . . . . ?
C3U' C4U' C5U' C6U' 1(3) . . . . ?
F1U' C1U' C6U' F2U' 0(5) . . . . ?
C2U' C1U' C6U' F2U' 178(3) . . . . ?
F1U' C1U' C6U' C5U' -180(3) . . . . ?
C2U' C1U' C6U' C5U' -1(5) . . . . ?
C4U' C5U' C6U' C1U' -1(4) . . . . ?
C4U' C5U' C6U' F2U' 179(2) . . . . ?
C6T C1T C2T C3T 0.0 . . . . ?
F1T C1T C2T C3T -179(3) . . . . ?
C1T C2T C3T C4T 0.0 . . . . ?
C2T C3T C4T C5T 0.0 . . . . ?
C3T C4T C5T C6T 0.0 . . . . ?
C4T C5T C6T F2T -177(3) . . . . ?
C4T C5T C6T C1T 0.0 . . . . ?
C2T C1T C6T F2T 178(2) . . . . ?
F1T C1T C6T F2T -3(2) . . . . ?
C2T C1T C6T C5T 0.0 . . . . ?
F1T C1T C6T C5T 179(2) . . . . ?
C6T' C1T' C2T' C3T' -4(4) . . . . ?
F1T' C1T' C2T' C3T' 169(4) . . . . ?
C1T' C2T' C3T' C4T' 4(4) . . . . ?
C2T' C3T' C4T' C5T' -6(4) . . . . ?
C3T' C4T' C5T' C6T' 8(4) . . . . ?
C4T' C5T' C6T' F2T' -178(4) . . . . ?
C4T' C5T' C6T' C1T' -7(4) . . . . ?
C2T' C1T' C6T' F2T' 178(4) . . . . ?
F1T' C1T' C6T' F2T' 4(4) . . . . ?
C2T' C1T' C6T' C5T' 5(4) . . . . ?
F1T' C1T' C6T' C5T' -169(3) . . . . ?
C6S' C1S' C2S' C3S' 0.0 . . . . ?
Cl2' C1S' C2S' C3S' -179.5(15) . . . . ?
C6S' C1S' C2S' Cl3' 177.5(15) . . . . ?
Cl2' C1S' C2S' Cl3' -2.0(13) . . . . ?
C1S' C2S' C3S' C4S' 0.0 . . . . ?
Cl3' C2S' C3S' C4S' -177.6(14) . . . . ?
C2S' C3S' C4S' C5S' 0.0 . . . . ?
C2S' C3S' C4S' Cl1' -173.8(16) . . . . ?
C3S' C4S' C5S' C6S' 0.0 . . . . ?
Cl1' C4S' C5S' C6S' 174.3(15) . . . . ?
C4S' C5S' C6S' C1S' 0.0 . . . . ?
C2S' C1S' C6S' C5S' 0.0 . . . . ?
Cl2' C1S' C6S' C5S' 179.4(15) . . . . ?
